data_4127936
loop_
_publ_author_name
'Li, Ru-Jin'
'Holstein, Julian J.'
'Hiller, Wolf G.'
'Andr\'easson, Joakim'
'Clever, Guido H.'

_publ_section_title
;
 Mechanistic Interplay between Light Switching and Guest Binding in
 Photochromic [Pd<sub>2</sub>Dithienylethene<sub>4</sub>] Coordination
 Cages.
;
_journal_issue 5
_journal_name_full 'Journal of the American Chemical Society'
_journal_page_first 2097
_journal_page_last 2103
_journal_paper_doi 10.1021/jacs.8b11872
_journal_volume 141
_journal_year 2019
_chemical_absolute_configuration rm
_chemical_formula_moiety 'C132 H80 F24 N8 Pd2 S8, 2(C10 H15 O4 S), 2(B F4), 4(C2 H3 N) [+ solvent]'
_chemical_formula_sum 'C160 H122 B2 F32 N12 O8 Pd2 S10'
_chemical_formula_weight 3503.71
_space_group_crystal_system triclinic
_space_group_IT_number 1
_space_group_name_Hall 'P 1'
_space_group_name_H-M_alt 'P 1'
_symmetry_space_group_name_Hall 'P 1'
_symmetry_space_group_name_H-M 'P 1'
_atom_sites_solution_hydrogens geom
_audit_creation_method SHELXL-2014/7
_cell_angle_alpha 106.559(2)
_cell_angle_beta 90.944(2)
_cell_angle_gamma 108.396(2)
_cell_formula_units_Z 1
_cell_length_a 16.2723(7)
_cell_length_b 18.2308(7)
_cell_length_c 19.8269(8)
_cell_measurement_reflns_used 21258
_cell_measurement_temperature 100(2)
_cell_measurement_theta_max 75.219
_cell_measurement_theta_min 2.340
_cell_volume 5313.0(4)
_computing_cell_refinement 'Bruker SAINT'
_computing_data_collection 'Bruker APEX2'
_computing_data_reduction 'Bruker SAINT'
_computing_molecular_graphics 'shelXle (Huebschle, 2014)'
_computing_publication_material 'enCIFer 1.3, CCDC, 2008'
_computing_structure_refinement 'SHELXL-2014/7 (Sheldrick, 2014)'
_computing_structure_solution 'SHELXT(G.M.Sheldrick,Acta Cryst.(2015)A71,3-8)'
_diffrn_ambient_temperature 100(2)
_diffrn_measured_fraction_theta_full 0.981
_diffrn_measured_fraction_theta_max 0.965
_diffrn_measurement_device_type 'Bruker D8 Venture CMOS with Photon 100'
_diffrn_measurement_method '\f and \w scans'
_diffrn_radiation_type CuK\a
_diffrn_radiation_wavelength 1.54178
_diffrn_reflns_av_R_equivalents 0.0456
_diffrn_reflns_av_unetI/netI 0.0408
_diffrn_reflns_Laue_measured_fraction_full 0.981
_diffrn_reflns_Laue_measured_fraction_max 0.965
_diffrn_reflns_limit_h_max 20
_diffrn_reflns_limit_h_min -20
_diffrn_reflns_limit_k_max 22
_diffrn_reflns_limit_k_min -22
_diffrn_reflns_limit_l_max 24
_diffrn_reflns_limit_l_min -24
_diffrn_reflns_number 158638
_diffrn_reflns_point_group_measured_fraction_full 0.942
_diffrn_reflns_point_group_measured_fraction_max 0.903
_diffrn_reflns_theta_full 67.679
_diffrn_reflns_theta_max 75.359
_diffrn_reflns_theta_min 2.341
_diffrn_source 'INCOATEC microfocus sealed tube, Iys 2.0'
_exptl_absorpt_coefficient_mu 2.919
_exptl_absorpt_correction_T_max 0.7539
_exptl_absorpt_correction_T_min 0.6119
_exptl_absorpt_correction_type multi-scan
_exptl_absorpt_process_details 'SADABS V2014/4 (Bruker AXS Inc.)'
_exptl_crystal_colour blue
_exptl_crystal_density_diffrn 1.095
_exptl_crystal_description block
_exptl_crystal_F_000 1780
_exptl_crystal_size_max 0.300
_exptl_crystal_size_mid 0.200
_exptl_crystal_size_min 0.100
_refine_diff_density_max 1.566
_refine_diff_density_min -0.460
_refine_diff_density_rms 0.078
_refine_ls_abs_structure_details
;
 Flack x determined using 12583 quotients [(I+)-(I-)]/[(I+)+(I-)]
 (Parsons, Flack and Wagner, Acta Cryst. B69 (2013) 249-259).
;
_refine_ls_abs_structure_Flack 0.317(4)
_refine_ls_extinction_method none
_refine_ls_goodness_of_fit_ref 1.042
_refine_ls_hydrogen_treatment constr
_refine_ls_matrix_type full
_refine_ls_number_parameters 2494
_refine_ls_number_reflns 39778
_refine_ls_number_restraints 6215
_refine_ls_restrained_S_all 1.082
_refine_ls_R_factor_all 0.0728
_refine_ls_R_factor_gt 0.0563
_refine_ls_shift/su_max 0.001
_refine_ls_shift/su_mean 0.000
_refine_ls_structure_factor_coef Fsqd
_refine_ls_weighting_details 'w=1/[\s^2^(Fo^2^)+(0.1079P)^2^+3.1856P] where P=(Fo^2^+2Fc^2^)/3'
_refine_ls_weighting_scheme calc
_refine_ls_wR_factor_gt 0.1612
_refine_ls_wR_factor_ref 0.1749
_reflns_Friedel_coverage 0.871
_reflns_Friedel_fraction_full 0.903
_reflns_Friedel_fraction_max 0.841
_reflns_number_gt 31896
_reflns_number_total 39778
_reflns_threshold_expression 'I > 2\s(I)'
_cod_data_source_file ja8b11872_si_002.cif
_cod_data_source_block rj25_P1_sq
_cod_database_code 4127936
_shelx_shelxl_version_number 2014/7
_shelx_space_group_comment
;
The symmetry employed for this shelxl refinement is uniquely defined
by the following loop, which should always be used as a source of
symmetry information in preference to the above space-group names.
They are only intended as comments.
;
_shelx_estimated_absorpt_t_min 0.475
_shelx_estimated_absorpt_t_max 0.759

loop_
_space_group_symop_operation_xyz
'x, y, z'

loop_
_atom_site_label
_atom_site_type_symbol
_atom_site_fract_x
_atom_site_fract_y
_atom_site_fract_z
_atom_site_U_iso_or_equiv
_atom_site_adp_type
_atom_site_occupancy
_atom_site_site_symmetry_order
_atom_site_calc_flag
_atom_site_refinement_flags_posn
_atom_site_refinement_flags_adp
_atom_site_refinement_flags_occupancy
_atom_site_disorder_assembly
_atom_site_disorder_group
Pd1_1 Pd 0.52280(3) 0.29572(3) 0.08755(2) 0.04275(17) Uani 1 1 d . . . . .
Pd2_1 Pd 0.46230(3) 0.70126(3) 0.82974(2) 0.04167(17) Uani 1 1 d . . . . .
N1_2 N 0.5913(5) 0.4051(4) 0.0774(4) 0.0465(17) Uani 1 1 d D U . . .
C1_2 C 0.6008(6) 0.4698(5) 0.1316(4) 0.047(2) Uani 1 1 d D U . . .
H1_2 H 0.5710 0.4632 0.1714 0.057 Uiso 1 1 calc R U . . .
N2_2 N 0.5280(5) 0.8055(4) 0.8112(4) 0.0476(18) Uani 1 1 d D U . . .
C2_2 C 0.6314(6) 0.4120(5) 0.0184(4) 0.053(2) Uani 1 1 d D U . . .
H2_2 H 0.6227 0.3648 -0.0208 0.064 Uiso 1 1 calc R U . . .
C3_2 C 0.6839(7) 0.4859(5) 0.0148(5) 0.060(2) Uani 1 1 d D U . . .
H3_2 H 0.7122 0.4895 -0.0263 0.073 Uiso 1 1 calc R U . . .
C4_2 C 0.6960(6) 0.5570(5) 0.0726(4) 0.053(2) Uani 1 1 d D U . . .
C5_2 C 0.6534(5) 0.5487(4) 0.1332(4) 0.0453(19) Uani 1 1 d D U . . .
C6_2 C 0.6638(6) 0.6167(4) 0.1931(4) 0.048(2) Uani 1 1 d D U . . .
H6_2 H 0.6356 0.6099 0.2335 0.058 Uiso 1 1 calc R U . . .
C7_2 C 0.7149(5) 0.6929(4) 0.1927(4) 0.051(2) Uani 1 1 d D U . . .
C8_2 C 0.7565(6) 0.7015(5) 0.1318(5) 0.059(2) Uani 1 1 d D U . . .
H8_2 H 0.7917 0.7541 0.1317 0.071 Uiso 1 1 calc R U . . .
C9_2 C 0.7479(7) 0.6375(5) 0.0738(5) 0.062(2) Uani 1 1 d D U . . .
H9_2 H 0.7762 0.6458 0.0337 0.074 Uiso 1 1 calc R U . . .
C10_2 C 0.5570(6) 0.8043(5) 0.7494(4) 0.047(2) Uani 1 1 d D U . . .
H10_2 H 0.5451 0.7533 0.7141 0.057 Uiso 1 1 calc R U . . .
C11_2 C 0.5440(7) 0.8784(5) 0.8610(5) 0.063(3) Uani 1 1 d D U . . .
H11_2 H 0.5204 0.8796 0.9046 0.076 Uiso 1 1 calc R U . . .
C12_2 C 0.5925(8) 0.9504(5) 0.8516(5) 0.075(3) Uani 1 1 d D U . . .
H12_2 H 0.6040 0.9998 0.8888 0.090 Uiso 1 1 calc R U . . .
C13_2 C 0.6251(7) 0.9509(5) 0.7866(5) 0.070(3) Uani 1 1 d D U . . .
C14_2 C 0.6048(6) 0.8752(5) 0.7333(4) 0.055(2) Uani 1 1 d D U . . .
C15_2 C 0.6319(6) 0.8705(5) 0.6657(5) 0.057(2) Uani 1 1 d D U . . .
H15_2 H 0.6191 0.8189 0.6312 0.068 Uiso 1 1 calc R U . . .
C16_2 C 0.6765(7) 0.9395(5) 0.6488(4) 0.070(3) Uani 1 1 d D U . . .
C17_2 C 0.6996(8) 1.0152(5) 0.7036(5) 0.078(3) Uani 1 1 d D U . . .
H17_2 H 0.7328 1.0634 0.6937 0.094 Uiso 1 1 calc R U . . .
C18_2 C 0.6756(8) 1.0206(6) 0.7695(5) 0.080(3) Uani 1 1 d D U . . .
H18_2 H 0.6930 1.0721 0.8049 0.096 Uiso 1 1 calc R U . . .
C19_2 C 0.7288(5) 0.7613(4) 0.2570(4) 0.0494(19) Uani 1 1 d D U . . .
C20_2 C 0.7814(6) 0.8393(5) 0.2699(5) 0.059(2) Uani 1 1 d D U . . .
H20_2 H 0.8145 0.8577 0.2353 0.071 Uiso 1 1 calc R U . . .
C21_2 C 0.7836(5) 0.8914(4) 0.3386(5) 0.057(2) Uani 1 1 d D U . . .
C24_2 C 0.7033(6) 0.9344(4) 0.5782(4) 0.066(2) Uani 1 1 d D U . . .
C25_2 C 0.7584(6) 0.9950(5) 0.5565(5) 0.067(3) Uani 1 1 d D U . . .
H25_2 H 0.7843 1.0490 0.5869 0.081 Uiso 1 1 calc R U . . .
C26_2 C 0.7732(6) 0.9700(5) 0.4850(5) 0.065(2) Uani 1 1 d D U . . .
C29_2 C 0.8312(5) 0.9697(4) 0.3707(5) 0.053(2) Uani 1 1 d D U . . .
C30_2 C 0.8242(5) 1.0102(5) 0.4452(5) 0.053(2) Uani 1 1 d D U . . .
C31_2 C 0.8841(6) 1.0968(5) 0.4651(6) 0.061(2) Uani 1 1 d D U . . .
C32_2 C 0.9015(6) 1.1115(5) 0.3947(6) 0.0594(19) Uani 1 1 d D U . . .
C33_2 C 0.8966(6) 1.0291(5) 0.3435(5) 0.061(2) Uani 1 1 d D U . . .
S1_2b S 0.6791(13) 0.7447(8) 0.3322(6) 0.053(3) Uani 0.489(7) 1 d D U P A 2
S2_2b S 0.6508(8) 0.8443(5) 0.5090(5) 0.052(3) Uani 0.489(7) 1 d D U P A 2
C22_2b C 0.7450(9) 0.8450(8) 0.3908(7) 0.052(3) Uani 0.489(7) 1 d D U P A 2
C23_2b C 0.8125(13) 0.8223(13) 0.4309(12) 0.051(5) Uani 0.489(7) 1 d D U P A 2
H23A_2b H 0.8425 0.7928 0.3965 0.077 Uiso 0.489(7) 1 calc R U P A 2
H23B_2b H 0.8553 0.8720 0.4624 0.077 Uiso 0.489(7) 1 calc R U P A 2
H23C_2b H 0.7819 0.7879 0.4589 0.077 Uiso 0.489(7) 1 calc R U P A 2
C27_2b C 0.6966(8) 0.8912(8) 0.4425(7) 0.048(3) Uani 0.489(7) 1 d D U P A 2
C28_2b C 0.6219(11) 0.9045(13) 0.4042(11) 0.055(4) Uani 0.489(7) 1 d D U P A 2
H28A_2b H 0.5926 0.9342 0.4392 0.083 Uiso 0.489(7) 1 calc R U P A 2
H28B_2b H 0.6457 0.9360 0.3721 0.083 Uiso 0.489(7) 1 calc R U P A 2
H28C_2b H 0.5798 0.8518 0.3769 0.083 Uiso 0.489(7) 1 calc R U P A 2
F81_2b F 0.8858(17) 1.021(2) 0.2731(11) 0.056(4) Uani 0.489(7) 1 d D U P A 2
F82_2b F 0.9800(16) 1.023(3) 0.353(2) 0.063(6) Uani 0.489(7) 1 d D U P A 2
F83_2b F 0.8304(14) 1.1341(18) 0.3815(16) 0.068(5) Uani 0.489(7) 1 d D U P A 2
F84_2b F 0.985(2) 1.164(2) 0.394(2) 0.061(6) Uani 0.489(7) 1 d D U P A 2
F85_2b F 0.9613(12) 1.1008(13) 0.5028(13) 0.051(4) Uani 0.489(7) 1 d D U P A 2
F86_2b F 0.8575(14) 1.1534(14) 0.5114(14) 0.067(5) Uani 0.489(7) 1 d D U P A 2
S1_2a S 0.6679(12) 0.7439(8) 0.3269(6) 0.050(2) Uani 0.511(7) 1 d D U P A 1
S2_2a S 0.6690(8) 0.8382(5) 0.5129(5) 0.057(3) Uani 0.511(7) 1 d D U P A 1
C22_2a C 0.7057(8) 0.8506(8) 0.3767(6) 0.050(3) Uani 0.511(7) 1 d D U P A 1
C23_2a C 0.6270(11) 0.8794(12) 0.3713(11) 0.056(4) Uani 0.511(7) 1 d D U P A 1
H23D_2a H 0.6036 0.8636 0.3214 0.085 Uiso 0.511(7) 1 calc R U P A 1
H23E_2a H 0.5816 0.8544 0.3976 0.085 Uiso 0.511(7) 1 calc R U P A 1
H23F_2a H 0.6456 0.9386 0.3914 0.085 Uiso 0.511(7) 1 calc R U P A 1
C27_2a C 0.7461(8) 0.8730(8) 0.4529(6) 0.050(3) Uani 0.511(7) 1 d D U P A 1
C28_2a C 0.8230(12) 0.8405(14) 0.4584(10) 0.049(4) Uani 0.511(7) 1 d D U P A 1
H28D_2a H 0.8466 0.8564 0.5082 0.074 Uiso 0.511(7) 1 calc R U P A 1
H28E_2a H 0.8019 0.7811 0.4389 0.074 Uiso 0.511(7) 1 calc R U P A 1
H28F_2a H 0.8689 0.8635 0.4315 0.074 Uiso 0.511(7) 1 calc R U P A 1
F81_2a F 0.8664(19) 1.022(2) 0.2750(12) 0.072(6) Uani 0.511(7) 1 d D U P A 1
F82_2a F 0.9755(14) 1.017(2) 0.3410(18) 0.055(4) Uani 0.511(7) 1 d D U P A 1
F83_2a F 0.8477(11) 1.1390(15) 0.3669(13) 0.052(4) Uani 0.511(7) 1 d D U P A 1
F84_2a F 0.978(2) 1.173(2) 0.404(2) 0.066(6) Uani 0.511(7) 1 d D U P A 1
F85_2a F 0.9554(15) 1.1187(15) 0.5085(15) 0.072(5) Uani 0.511(7) 1 d D U P A 1
F86_2a F 0.8347(13) 1.1449(12) 0.4974(13) 0.069(5) Uani 0.511(7) 1 d D U P A 1
N1_3 N 0.6370(4) 0.2841(4) 0.1197(3) 0.0401(15) Uani 1 1 d D U . . .
C1_3 C 0.6571(5) 0.3030(5) 0.1878(4) 0.0423(18) Uani 1 1 d D U . . .
H1_3 H 0.6195 0.3227 0.2186 0.051 Uiso 1 1 calc R U . . .
N2_3 N 0.5766(5) 0.6880(4) 0.8530(3) 0.0452(17) Uani 1 1 d D U . . .
C2_3 C 0.6900(6) 0.2584(6) 0.0739(4) 0.052(2) Uani 1 1 d D U . . .
H2_3 H 0.6746 0.2452 0.0244 0.063 Uiso 1 1 calc R U . . .
C3_3 C 0.7655(6) 0.2511(6) 0.0978(4) 0.060(2) Uani 1 1 d D U . . .
H3_3 H 0.8024 0.2338 0.0648 0.072 Uiso 1 1 calc R U . . .
C4_3 C 0.7891(5) 0.2692(5) 0.1713(4) 0.0504(19) Uani 1 1 d D U . . .
C5_3 C 0.7322(5) 0.2956(5) 0.2180(4) 0.0423(17) Uani 1 1 d D U . . .
C6_3 C 0.7511(5) 0.3140(5) 0.2913(4) 0.0435(18) Uani 1 1 d D U . . .
H6_3 H 0.7125 0.3321 0.3220 0.052 Uiso 1 1 calc R U . . .
C7_3 C 0.8247(5) 0.3065(5) 0.3198(3) 0.0457(18) Uani 1 1 d D U . . .
C8_3 C 0.8805(6) 0.2782(6) 0.2732(4) 0.055(2) Uani 1 1 d D U . . .
H8_3 H 0.9307 0.2713 0.2920 0.066 Uiso 1 1 calc R U . . .
C9_3 C 0.8635(6) 0.2606(6) 0.2023(4) 0.061(2) Uani 1 1 d D U . . .
H9_3 H 0.9025 0.2419 0.1724 0.073 Uiso 1 1 calc R U . . .
C10_3 C 0.6110(5) 0.6457(5) 0.8025(4) 0.048(2) Uani 1 1 d D U . . .
H10_3 H 0.5787 0.6197 0.7569 0.057 Uiso 1 1 calc R U . . .
C11_3 C 0.6239(5) 0.7256(5) 0.9181(4) 0.047(2) Uani 1 1 d D U . . .
H11_3 H 0.5991 0.7552 0.9547 0.057 Uiso 1 1 calc R U . . .
C12_3 C 0.7040(5) 0.7231(6) 0.9337(4) 0.054(2) Uani 1 1 d D U . . .
H12_3 H 0.7350 0.7520 0.9795 0.065 Uiso 1 1 calc R U . . .
C13_3 C 0.7413(5) 0.6771(5) 0.8811(4) 0.051(2) Uani 1 1 d D U . . .
C14_3 C 0.6925(5) 0.6377(5) 0.8133(4) 0.0463(19) Uani 1 1 d D U . . .
C15_3 C 0.7256(5) 0.5905(5) 0.7585(4) 0.051(2) Uani 1 1 d D U . . .
H15_3 H 0.6928 0.5645 0.7131 0.062 Uiso 1 1 calc R U . . .
C16_3 C 0.8050(5) 0.5816(5) 0.7702(4) 0.051(2) Uani 1 1 d D U . . .
C17_3 C 0.8533(6) 0.6205(6) 0.8384(4) 0.059(2) Uani 1 1 d D U . . .
H17_3 H 0.9076 0.6137 0.8469 0.071 Uiso 1 1 calc R U . . .
C18_3 C 0.8235(5) 0.6675(6) 0.8918(4) 0.058(2) Uani 1 1 d D U . . .
H18_3 H 0.8578 0.6941 0.9366 0.069 Uiso 1 1 calc R U . . .
C19_3 C 0.8490(4) 0.3338(4) 0.3971(3) 0.0440(17) Uani 1 1 d D U . . .
C20_3 C 0.9212(4) 0.3348(5) 0.4328(4) 0.0424(18) Uani 1 1 d D U . . .
H20_3 H 0.9621 0.3118 0.4100 0.051 Uiso 1 1 calc R U . . .
C21_3 C 0.9307(5) 0.3726(5) 0.5066(4) 0.0454(17) Uani 1 1 d D U . . .
C24_3 C 0.8395(5) 0.5330(5) 0.7125(3) 0.055(2) Uani 1 1 d D U . . .
C25_3 C 0.9168(5) 0.5193(6) 0.7135(5) 0.057(2) Uani 1 1 d D U . . .
H25_3 H 0.9582 0.5412 0.7546 0.068 Uiso 1 1 calc R U . . .
C26_3 C 0.9312(5) 0.4698(5) 0.6485(5) 0.0549(19) Uani 1 1 d D U . . .
C29_3 C 0.9974(5) 0.3929(5) 0.5573(4) 0.0456(17) Uani 1 1 d D U . . .
C30_3 C 0.9973(5) 0.4411(5) 0.6293(5) 0.0487(18) Uani 1 1 d D U . . .
C31_3 C 1.0785(6) 0.4535(6) 0.6718(5) 0.061(2) Uani 1 1 d D U . . .
C32_3 C 1.1377(6) 0.4330(7) 0.6139(6) 0.070(2) Uani 1 1 d D U . . .
C33_3 C 1.0782(6) 0.3709(6) 0.5509(5) 0.061(2) Uani 1 1 d D U . . .
S1_3a S 0.7772(5) 0.3682(6) 0.4538(4) 0.0446(18) Uani 0.713(10) 1 d D U P B 1
S2_3a S 0.7766(4) 0.4897(4) 0.6285(3) 0.0462(16) Uani 0.713(10) 1 d D U P B 1
C22_3a C 0.8439(7) 0.3824(5) 0.5343(5) 0.042(2) Uani 0.713(10) 1 d D U P B 1
C23_3a C 0.7955(9) 0.3153(7) 0.5667(8) 0.049(3) Uani 0.713(10) 1 d D U P B 1
H23A_3a H 0.7799 0.2622 0.5304 0.073 Uiso 0.713(10) 1 calc R U P B 1
H23B_3a H 0.8335 0.3166 0.6062 0.073 Uiso 0.713(10) 1 calc R U P B 1
H23C_3a H 0.7424 0.3244 0.5839 0.073 Uiso 0.713(10) 1 calc R U P B 1
C27_3a C 0.8706(6) 0.4678(5) 0.5880(5) 0.042(2) Uani 0.713(10) 1 d D U P B 1
C28_3a C 0.9138(9) 0.5337(7) 0.5527(8) 0.051(3) Uani 0.713(10) 1 d D U P B 1
H28A_3a H 0.8728 0.5303 0.5143 0.077 Uiso 0.713(10) 1 calc R U P B 1
H28B_3a H 0.9297 0.5874 0.5881 0.077 Uiso 0.713(10) 1 calc R U P B 1
H28C_3a H 0.9663 0.5251 0.5335 0.077 Uiso 0.713(10) 1 calc R U P B 1
F81_3a F 1.1135(12) 0.3633(9) 0.4911(7) 0.066(3) Uani 0.713(10) 1 d D U P B 1
F82_3a F 1.0600(8) 0.2922(6) 0.5533(8) 0.064(3) Uani 0.713(10) 1 d D U P B 1
F83_3a F 1.1824(10) 0.4980(11) 0.5977(10) 0.083(4) Uani 0.713(10) 1 d D U P B 1
F84_3a F 1.1989(7) 0.4073(8) 0.6371(6) 0.086(3) Uani 0.713(10) 1 d D U P B 1
F85_3a F 1.0765(12) 0.4144(10) 0.7190(8) 0.103(4) Uani 0.713(10) 1 d D U P B 1
F86_3a F 1.1192(10) 0.5342(7) 0.7096(6) 0.072(3) Uani 0.713(10) 1 d D U P B 1
S1_3b S 0.7813(12) 0.3799(16) 0.4495(8) 0.040(3) Uani 0.287(10) 1 d D U P B 2
S2_3b S 0.7680(10) 0.4726(11) 0.6339(7) 0.047(3) Uani 0.287(10) 1 d D U P B 2
C22_3b C 0.8655(13) 0.4172(11) 0.5229(8) 0.043(3) Uani 0.287(10) 1 d D U P B 2
C23_3b C 0.910(2) 0.5049(14) 0.5174(15) 0.044(5) Uani 0.287(10) 1 d D U P B 2
H23D_3b H 0.8693 0.5353 0.5277 0.066 Uiso 0.287(10) 1 calc R U P B 2
H23E_3b H 0.9626 0.5329 0.5517 0.066 Uiso 0.287(10) 1 calc R U P B 2
H23F_3b H 0.9261 0.5012 0.4694 0.066 Uiso 0.287(10) 1 calc R U P B 2
C27_3b C 0.8433(13) 0.4204(11) 0.5979(8) 0.045(3) Uani 0.287(10) 1 d D U P B 2
C28_3b C 0.808(2) 0.3331(14) 0.6054(16) 0.053(6) Uani 0.287(10) 1 d D U P B 2
H28D_3b H 0.7942 0.3366 0.6539 0.080 Uiso 0.287(10) 1 calc R U P B 2
H28E_3b H 0.7553 0.3009 0.5721 0.080 Uiso 0.287(10) 1 calc R U P B 2
H28F_3b H 0.8526 0.3070 0.5950 0.080 Uiso 0.287(10) 1 calc R U P B 2
F81_3b F 1.112(3) 0.385(2) 0.4916(16) 0.049(5) Uani 0.287(10) 1 d D U P B 2
F82_3b F 1.0894(19) 0.3049(16) 0.560(2) 0.069(6) Uani 0.287(10) 1 d D U P B 2
F83_3b F 1.166(2) 0.500(2) 0.584(3) 0.070(5) Uani 0.287(10) 1 d D U P B 2
F84_3b F 1.2202(12) 0.4604(16) 0.6445(13) 0.074(5) Uani 0.287(10) 1 d D U P B 2
F85_3b F 1.0554(18) 0.3888(15) 0.7044(13) 0.057(5) Uani 0.287(10) 1 d D U P B 2
F86_3b F 1.111(3) 0.5161(16) 0.7274(14) 0.071(6) Uani 0.287(10) 1 d D U P B 2
N1_4 N 0.4560(5) 0.1899(4) 0.1050(4) 0.0452(17) Uani 1 1 d D U . . .
C1_4 C 0.4315(6) 0.1922(5) 0.1684(4) 0.0460(19) Uani 1 1 d D U . . .
H1_4 H 0.4462 0.2433 0.2040 0.055 Uiso 1 1 calc R U . . .
N2_4 N 0.3939(4) 0.5920(4) 0.8396(3) 0.0425(16) Uani 1 1 d D U . . .
C2_4 C 0.4379(6) 0.1176(5) 0.0525(4) 0.051(2) Uani 1 1 d D U . . .
H2_4 H 0.4575 0.1167 0.0075 0.062 Uiso 1 1 calc R U . . .
C3_4 C 0.3923(6) 0.0475(5) 0.0644(4) 0.055(2) Uani 1 1 d D U . . .
H3_4 H 0.3800 -0.0023 0.0274 0.066 Uiso 1 1 calc R U . . .
C4_4 C 0.3625(5) 0.0467(4) 0.1308(4) 0.0467(18) Uani 1 1 d D U . . .
C5_4 C 0.3845(5) 0.1219(4) 0.1850(4) 0.0426(17) Uani 1 1 d D U . . .
C6_4 C 0.3589(5) 0.1254(5) 0.2528(4) 0.0477(19) Uani 1 1 d D U . . .
H6_4 H 0.3754 0.1761 0.2891 0.057 Uiso 1 1 calc R U . . .
C7_4 C 0.3101(5) 0.0558(4) 0.2670(4) 0.0484(19) Uani 1 1 d D U . . .
C8_4 C 0.2898(6) -0.0192(5) 0.2137(4) 0.054(2) Uani 1 1 d D U . . .
H8_4 H 0.2580 -0.0674 0.2240 0.065 Uiso 1 1 calc R U . . .
C9_4 C 0.3143(6) -0.0247(5) 0.1475(4) 0.054(2) Uani 1 1 d D U . . .
H9_4 H 0.2992 -0.0762 0.1124 0.065 Uiso 1 1 calc R U . . .
C10_4 C 0.3844(5) 0.5269(4) 0.7855(4) 0.0370(17) Uani 1 1 d D U . . .
H10_4 H 0.4137 0.5332 0.7455 0.044 Uiso 1 1 calc R U . . .
C11_4 C 0.3525(6) 0.5830(5) 0.8974(4) 0.052(2) Uani 1 1 d D U . . .
H11_4 H 0.3591 0.6297 0.9365 0.062 Uiso 1 1 calc R U . . .
C12_4 C 0.3022(6) 0.5095(5) 0.9008(4) 0.052(2) Uani 1 1 d D U . . .
H12_4 H 0.2756 0.5053 0.9425 0.063 Uiso 1 1 calc R U . . .
C13_4 C 0.2888(5) 0.4390(4) 0.8431(4) 0.0448(18) Uani 1 1 d D U . . .
C14_4 C 0.3328(5) 0.4484(4) 0.7844(4) 0.0379(16) Uani 1 1 d D U . . .
C15_4 C 0.3227(5) 0.3815(4) 0.7248(4) 0.0377(17) Uani 1 1 d D U . . .
H15_4 H 0.3545 0.3885 0.6860 0.045 Uiso 1 1 calc R U . . .
C16_4 C 0.2672(5) 0.3055(4) 0.7216(3) 0.0459(18) Uani 1 1 d D U . . .
C17_4 C 0.2231(6) 0.2956(5) 0.7804(4) 0.055(2) Uani 1 1 d D U . . .
H17_4 H 0.1854 0.2434 0.7792 0.066 Uiso 1 1 calc R U . . .
C18_4 C 0.2340(7) 0.3602(5) 0.8393(4) 0.058(2) Uani 1 1 d D U . . .
H18_4 H 0.2040 0.3520 0.8786 0.070 Uiso 1 1 calc R U . . .
C19_4 C 0.2818(5) 0.0612(4) 0.3373(4) 0.055(2) Uani 1 1 d D U . . .
C20_4 C 0.2246(6) 0.0019(5) 0.3596(5) 0.064(3) Uani 1 1 d D U . . .
H20_4 H 0.1981 -0.0523 0.3296 0.076 Uiso 1 1 calc R U . . .
C21_4 C 0.2084(6) 0.0284(5) 0.4312(5) 0.058(2) Uani 1 1 d D U . . .
C24_4 C 0.2512(5) 0.2367(4) 0.6567(3) 0.052(2) Uani 1 1 d D U . . .
C25_4 C 0.1943(6) 0.1593(4) 0.6431(5) 0.055(2) Uani 1 1 d D U . . .
H25_4 H 0.1587 0.1416 0.6767 0.066 Uiso 1 1 calc R U . . .
C26_4 C 0.1936(5) 0.1081(4) 0.5742(5) 0.0512(19) Uani 1 1 d D U . . .
C29_4 C 0.1567(5) -0.0111(4) 0.4710(4) 0.0483(19) Uani 1 1 d D U . . .
C30_4 C 0.1481(5) 0.0283(4) 0.5415(4) 0.0461(18) Uani 1 1 d D U . . .
C31_4 C 0.0816(6) -0.0294(5) 0.5708(5) 0.0502(17) Uani 1 1 d D U . . .
C32_4 C 0.0749(6) -0.1130(5) 0.5205(5) 0.0519(18) Uani 1 1 d D U . . .
C33_4 C 0.0989(5) -0.0980(4) 0.4484(4) 0.0478(17) Uani 1 1 d D U . . .
S1_4a S 0.3157(8) 0.1581(5) 0.4024(5) 0.049(3) Uani 0.511(7) 1 d D U P A 1
S2_4a S 0.3113(13) 0.2532(8) 0.5857(6) 0.047(3) Uani 0.511(7) 1 d D U P A 1
C22_4a C 0.2360(8) 0.1247(8) 0.4603(6) 0.045(3) Uani 0.511(7) 1 d D U P A 1
C23_4a C 0.1617(12) 0.1584(14) 0.4515(11) 0.052(4) Uani 0.511(7) 1 d D U P A 1
H23A_4a H 0.1411 0.1429 0.4010 0.078 Uiso 0.511(7) 1 calc R U P A 1
H23B_4a H 0.1135 0.1358 0.4766 0.078 Uiso 0.511(7) 1 calc R U P A 1
H23C_4a H 0.1835 0.2177 0.4712 0.078 Uiso 0.511(7) 1 calc R U P A 1
C27_4a C 0.2716(9) 0.1463(8) 0.5376(6) 0.051(3) Uani 0.511(7) 1 d D U P A 1
C28_4a C 0.3485(10) 0.1165(11) 0.5471(11) 0.055(4) Uani 0.511(7) 1 d D U P A 1
H28A_4a H 0.3685 0.1321 0.5976 0.082 Uiso 0.511(7) 1 calc R U P A 1
H28B_4a H 0.3294 0.0573 0.5270 0.082 Uiso 0.511(7) 1 calc R U P A 1
H28C_4a H 0.3964 0.1412 0.5226 0.082 Uiso 0.511(7) 1 calc R U P A 1
F81_4a F 0.1258(16) -0.1542(15) 0.4035(13) 0.055(4) Uani 0.511(7) 1 d D U P A 1
F82_4a F 0.0200(16) -0.1046(18) 0.4132(17) 0.053(5) Uani 0.511(7) 1 d D U P A 1
F83_4a F 0.1303(14) -0.1427(16) 0.5457(19) 0.056(4) Uani 0.511(7) 1 d D U P A 1
F84_4a F -0.0054(15) -0.1684(16) 0.5149(19) 0.045(4) Uani 0.511(7) 1 d D U P A 1
F85_4a F 0.0001(13) -0.0227(19) 0.5586(12) 0.043(3) Uani 0.511(7) 1 d D U P A 1
F86_4a F 0.0945(17) -0.024(2) 0.6389(10) 0.053(4) Uani 0.511(7) 1 d D U P A 1
S1_4b S 0.3327(9) 0.1516(6) 0.4075(5) 0.048(3) Uani 0.489(7) 1 d D U P A 2
S2_4b S 0.3027(14) 0.2533(9) 0.5818(7) 0.050(3) Uani 0.489(7) 1 d D U P A 2
C22_4b C 0.2815(9) 0.1053(8) 0.4728(7) 0.048(3) Uani 0.489(7) 1 d D U P A 2
C23_4b C 0.3515(11) 0.0877(12) 0.5121(10) 0.052(4) Uani 0.489(7) 1 d D U P A 2
H23D_4b H 0.3969 0.1389 0.5380 0.078 Uiso 0.489(7) 1 calc R U P A 2
H23E_4b H 0.3249 0.0593 0.5456 0.078 Uiso 0.489(7) 1 calc R U P A 2
H23F_4b H 0.3775 0.0536 0.4779 0.078 Uiso 0.489(7) 1 calc R U P A 2
C27_4b C 0.2355(8) 0.1559(8) 0.5231(7) 0.044(3) Uani 0.489(7) 1 d D U P A 2
C28_4b C 0.1638(13) 0.1711(14) 0.4815(10) 0.047(4) Uani 0.489(7) 1 d D U P A 2
H28D_4b H 0.1354 0.2035 0.5148 0.070 Uiso 0.489(7) 1 calc R U P A 2
H28E_4b H 0.1905 0.2004 0.4486 0.070 Uiso 0.489(7) 1 calc R U P A 2
H28F_4b H 0.1204 0.1190 0.4548 0.070 Uiso 0.489(7) 1 calc R U P A 2
F81_4b F 0.1439(18) -0.1481(17) 0.4172(16) 0.067(6) Uani 0.489(7) 1 d D U P A 2
F82_4b F 0.0255(16) -0.1172(16) 0.4064(17) 0.047(4) Uani 0.489(7) 1 d D U P A 2
F83_4b F 0.1476(16) -0.1276(17) 0.545(2) 0.062(5) Uani 0.489(7) 1 d D U P A 2
F84_4b F 0.0076(17) -0.1771(18) 0.516(2) 0.057(6) Uani 0.489(7) 1 d D U P A 2
F85_4b F 0.0057(14) -0.019(2) 0.5755(14) 0.055(5) Uani 0.489(7) 1 d D U P A 2
F86_4b F 0.1139(19) -0.025(2) 0.6354(12) 0.068(6) Uani 0.489(7) 1 d D U P A 2
N1_5 N 0.4067(5) 0.3085(4) 0.0632(4) 0.0448(17) Uani 1 1 d D U . . .
C1_5 C 0.3747(5) 0.3525(5) 0.1138(4) 0.048(2) Uani 1 1 d D U . . .
H1_5 H 0.4080 0.3788 0.1590 0.057 Uiso 1 1 calc R U . . .
N2_5 N 0.3507(5) 0.7128(4) 0.7971(4) 0.0485(18) Uani 1 1 d D U . . .
C2_5 C 0.3601(6) 0.2690(6) -0.0015(4) 0.057(2) Uani 1 1 d D U . . .
H2_5 H 0.3834 0.2370 -0.0373 0.068 Uiso 1 1 calc R U . . .
C3_5 C 0.2804(6) 0.2743(6) -0.0162(5) 0.057(2) Uani 1 1 d D U . . .
H3_5 H 0.2496 0.2467 -0.0622 0.069 Uiso 1 1 calc R U . . .
C4_5 C 0.2429(5) 0.3206(5) 0.0365(4) 0.054(2) Uani 1 1 d D U . . .
C5_5 C 0.2932(5) 0.3620(5) 0.1035(4) 0.0501(19) Uani 1 1 d D U . . .
C6_5 C 0.2593(5) 0.4075(5) 0.1583(4) 0.053(2) Uani 1 1 d D U . . .
H6_5 H 0.2921 0.4336 0.2038 0.064 Uiso 1 1 calc R U . . .
C7_5 C 0.1788(5) 0.4146(5) 0.1468(4) 0.055(2) Uani 1 1 d D U . . .
C8_5 C 0.1286(6) 0.3731(6) 0.0792(4) 0.063(2) Uani 1 1 d D U . . .
H8_5 H 0.0728 0.3772 0.0712 0.076 Uiso 1 1 calc R U . . .
C9_5 C 0.1604(6) 0.3275(6) 0.0262(5) 0.066(3) Uani 1 1 d D U . . .
H9_5 H 0.1261 0.2999 -0.0185 0.079 Uiso 1 1 calc R U . . .
C10_5 C 0.3281(5) 0.6926(5) 0.7277(4) 0.0448(19) Uani 1 1 d D U . . .
H10_5 H 0.3637 0.6706 0.6962 0.054 Uiso 1 1 calc R U . . .
C11_5 C 0.2997(7) 0.7450(7) 0.8418(5) 0.067(3) Uani 1 1 d D U . . .
H11_5 H 0.3158 0.7603 0.8914 0.081 Uiso 1 1 calc R U . . .
C12_5 C 0.2273(7) 0.7561(7) 0.8188(5) 0.073(3) Uani 1 1 d D U . . .
H12_5 H 0.1935 0.7782 0.8522 0.088 Uiso 1 1 calc R U . . .
C13_5 C 0.2013(6) 0.7352(6) 0.7456(4) 0.059(2) Uani 1 1 d D U . . .
C14_5 C 0.2547(5) 0.7022(5) 0.6988(4) 0.0460(18) Uani 1 1 d D U . . .
C15_5 C 0.2324(5) 0.6795(5) 0.6254(4) 0.0450(19) Uani 1 1 d D U . . .
H15_5 H 0.2673 0.6560 0.5942 0.054 Uiso 1 1 calc R U . . .
C16_5 C 0.1606(5) 0.6908(4) 0.5977(3) 0.0442(18) Uani 1 1 d D U . . .
C17_5 C 0.1083(6) 0.7239(6) 0.6449(4) 0.062(2) Uani 1 1 d D U . . .
H17_5 H 0.0582 0.7310 0.6262 0.074 Uiso 1 1 calc R U . . .
C18_5 C 0.1276(7) 0.7457(7) 0.7159(4) 0.073(3) Uani 1 1 d D U . . .
H18_5 H 0.0914 0.7684 0.7463 0.087 Uiso 1 1 calc R U . . .
C19_5 C 0.1463(5) 0.4641(5) 0.2042(3) 0.052(2) Uani 1 1 d D U . . .
C20_5 C 0.0700(5) 0.4794(6) 0.2026(4) 0.054(2) Uani 1 1 d D U . . .
H20_5 H 0.0294 0.4584 0.1611 0.064 Uiso 1 1 calc R U . . .
C21_5 C 0.0554(5) 0.5291(5) 0.2678(5) 0.0538(19) Uani 1 1 d D U . . .
C24_5 C 0.1369(4) 0.6643(4) 0.5215(3) 0.0420(17) Uani 1 1 d D U . . .
C25_5 C 0.0626(5) 0.6607(5) 0.4856(4) 0.0482(19) Uani 1 1 d D U . . .
H25_5 H 0.0202 0.6816 0.5084 0.058 Uiso 1 1 calc R U . . .
C26_5 C 0.0543(5) 0.6236(5) 0.4121(4) 0.0479(18) Uani 1 1 d D U . . .
C29_5 C -0.0104(5) 0.5568(5) 0.2875(4) 0.0442(17) Uani 1 1 d D U . . .
C30_5 C -0.0115(5) 0.6038(5) 0.3599(4) 0.0462(18) Uani 1 1 d D U . . .
C31_5 C -0.0952(6) 0.6210(6) 0.3663(5) 0.0563(19) Uani 1 1 d D U . . .
C32_5 C -0.1507(6) 0.5695(6) 0.2978(5) 0.065(2) Uani 1 1 d D U . . .
C33_5 C -0.0938(6) 0.5412(6) 0.2452(5) 0.0560(19) Uani 1 1 d D U . . .
S1_5a S 0.2144(6) 0.5207(7) 0.2853(4) 0.050(2) Uani 0.592(6) 1 d D U P C 1
S2_5a S 0.2036(6) 0.6210(10) 0.4651(5) 0.047(2) Uani 0.592(6) 1 d D U P C 1
C22_5a C 0.1424(8) 0.5804(7) 0.3199(5) 0.053(2) Uani 0.592(6) 1 d D U P C 1
C23_5a C 0.1907(12) 0.6697(8) 0.3216(9) 0.061(4) Uani 0.592(6) 1 d D U P C 1
H23A_5a H 0.2064 0.6707 0.2742 0.091 Uiso 0.592(6) 1 calc R U P C 1
H23B_5a H 0.1524 0.7020 0.3362 0.091 Uiso 0.592(6) 1 calc R U P C 1
H23C_5a H 0.2437 0.6926 0.3553 0.091 Uiso 0.592(6) 1 calc R U P C 1
C27_5a C 0.1167(8) 0.5756(7) 0.3923(5) 0.050(2) Uani 0.592(6) 1 d D U P C 1
C28_5a C 0.0767(12) 0.4831(8) 0.3889(9) 0.052(4) Uani 0.592(6) 1 d D U P C 1
H28A_5a H 0.0599 0.4795 0.4354 0.079 Uiso 0.592(6) 1 calc R U P C 1
H28B_5a H 0.0252 0.4562 0.3535 0.079 Uiso 0.592(6) 1 calc R U P C 1
H28C_5a H 0.1203 0.4564 0.3756 0.079 Uiso 0.592(6) 1 calc R U P C 1
F81_5a F -0.1303(14) 0.4569(9) 0.2103(9) 0.068(4) Uani 0.592(6) 1 d D U P C 1
F82_5a F -0.0807(15) 0.5778(11) 0.1935(9) 0.093(5) Uani 0.592(6) 1 d D U P C 1
F83_5a F -0.1953(5) 0.4951(5) 0.3183(5) 0.057(2) Uani 0.592(6) 1 d D U P C 1
F84_5a F -0.2074(9) 0.5972(8) 0.2779(8) 0.070(3) Uani 0.592(6) 1 d D U P C 1
F85_5a F -0.0798(5) 0.7015(4) 0.3599(4) 0.0401(19) Uani 0.592(6) 1 d D U P C 1
F86_5a F -0.1274(5) 0.6261(5) 0.4287(4) 0.0350(17) Uani 0.592(6) 1 d D U P C 1
S1_5b S 0.2081(9) 0.5044(10) 0.2885(5) 0.043(2) Uani 0.408(6) 1 d D U P C 2
S2_5b S 0.2108(9) 0.6334(14) 0.4649(7) 0.043(3) Uani 0.408(6) 1 d D U P C 2
C22_5b C 0.1186(9) 0.5298(7) 0.3305(7) 0.035(2) Uani 0.408(6) 1 d D U P C 2
C23_5b C 0.0711(13) 0.4585(9) 0.3582(10) 0.031(4) Uani 0.408(6) 1 d D U P C 2
H23D_5b H 0.0599 0.4071 0.3204 0.046 Uiso 0.408(6) 1 calc R U P C 2
H23E_5b H 0.1075 0.4595 0.3986 0.046 Uiso 0.408(6) 1 calc R U P C 2
H23F_5b H 0.0156 0.4636 0.3733 0.046 Uiso 0.408(6) 1 calc R U P C 2
C27_5b C 0.1401(10) 0.6138(7) 0.3842(7) 0.037(3) Uani 0.408(6) 1 d D U P C 2
C28_5b C 0.1883(15) 0.6856(10) 0.3581(12) 0.043(4) Uani 0.408(6) 1 d D U P C 2
H28D_5b H 0.1989 0.7365 0.3964 0.064 Uiso 0.408(6) 1 calc R U P C 2
H28E_5b H 0.2441 0.6808 0.3435 0.064 Uiso 0.408(6) 1 calc R U P C 2
H28F_5b H 0.1527 0.6854 0.3176 0.064 Uiso 0.408(6) 1 calc R U P C 2
F81_5b F -0.1308(18) 0.4704(11) 0.1962(11) 0.049(4) Uani 0.408(6) 1 d D U P C 2
F82_5b F -0.0831(18) 0.5992(11) 0.2081(10) 0.057(4) Uani 0.408(6) 1 d D U P C 2
F83_5b F -0.2312(11) 0.5644(13) 0.2836(12) 0.067(4) Uani 0.408(6) 1 d D U P C 2
F84_5b F -0.1319(11) 0.6522(9) 0.2780(8) 0.086(3) Uani 0.408(6) 1 d D U P C 2
F85_5b F -0.1127(10) 0.6684(10) 0.4134(9) 0.087(4) Uani 0.408(6) 1 d D U P C 2
F86_5b F -0.1555(7) 0.5395(8) 0.3867(7) 0.071(3) Uani 0.408(6) 1 d D U P C 2
S1_6 S 0.5585(2) 0.17907(18) -0.11682(17) 0.0753(9) Uani 1 1 d D U . . .
C5_6 C 0.5009(9) 0.0918(9) -0.1848(8) 0.146(4) Uani 1 1 d D U . . .
H5A_6 H 0.5277 0.0972 -0.2284 0.176 Uiso 1 1 calc R U . . .
H5AB_6 H 0.5132 0.0462 -0.1741 0.176 Uiso 1 1 calc R U . . .
C6_6 C 0.4051(10) 0.0649(11) -0.2038(9) 0.170(5) Uani 1 1 d D U . . .
C7_6 C 0.3461(13) 0.0238(12) -0.1546(10) 0.204(6) Uani 1 1 d D U . . .
O8_6 O 0.3724(16) 0.0260(13) -0.0969(10) 0.283(9) Uani 1 1 d D U . . .
C9_6 C 0.2582(12) -0.0160(15) -0.1966(11) 0.212(6) Uani 1 1 d D U . . .
H9A_6 H 0.2173 0.0126 -0.1770 0.254 Uiso 1 1 calc R U . . .
H9AB_6 H 0.2335 -0.0736 -0.1982 0.254 Uiso 1 1 calc R U . . .
C10_6 C 0.2781(12) -0.0083(11) -0.2700(10) 0.193(5) Uani 1 1 d D U . . .
H10_6 H 0.2358 -0.0504 -0.3103 0.232 Uiso 1 1 calc R U . . .
C11_6 C 0.2856(14) 0.0825(12) -0.2627(13) 0.211(6) Uani 1 1 d D U . . .
H11A_6 H 0.2988 0.0953 -0.3075 0.253 Uiso 1 1 calc R U . . .
H11B_6 H 0.2313 0.0932 -0.2487 0.253 Uiso 1 1 calc R U . . .
C12_6 C 0.3614(14) 0.1308(11) -0.2041(12) 0.195(6) Uani 1 1 d D U . . .
H12A_6 H 0.3406 0.1505 -0.1580 0.235 Uiso 1 1 calc R U . . .
H12B_6 H 0.4022 0.1776 -0.2158 0.235 Uiso 1 1 calc R U . . .
C13_6 C 0.3740(13) -0.0057(12) -0.2736(10) 0.184(5) Uani 1 1 d D U . . .
C14_6 C 0.3858(18) -0.0846(13) -0.2785(13) 0.197(8) Uani 1 1 d D U . . .
H14A_6 H 0.3591 -0.1045 -0.2404 0.296 Uiso 1 1 calc R U . . .
H14B_6 H 0.3578 -0.1242 -0.3244 0.296 Uiso 1 1 calc R U . . .
H14C_6 H 0.4482 -0.0772 -0.2741 0.296 Uiso 1 1 calc R U . . .
C15_6 C 0.4176(15) 0.0203(13) -0.3351(10) 0.195(8) Uani 1 1 d D U . . .
H15A_6 H 0.4120 0.0724 -0.3347 0.292 Uiso 1 1 calc R U . . .
H15B_6 H 0.4795 0.0261 -0.3298 0.292 Uiso 1 1 calc R U . . .
H15C_6 H 0.3892 -0.0209 -0.3802 0.292 Uiso 1 1 calc R U . . .
O2_6a O 0.5747(12) 0.2325(9) -0.1659(8) 0.114(5) Uani 0.564(14) 1 d D U P D 1
O3_6a O 0.6451(8) 0.1776(10) -0.1002(7) 0.097(4) Uani 0.564(14) 1 d D U P D 1
O4_6a O 0.5174(13) 0.2102(13) -0.0590(8) 0.072(4) Uani 0.564(14) 1 d D U P D 1
O2_6b O 0.6407(12) 0.2312(12) -0.1281(13) 0.118(7) Uani 0.436(14) 1 d D U P D 2
O3_6b O 0.5763(14) 0.1238(10) -0.0813(9) 0.094(5) Uani 0.436(14) 1 d D U P D 2
O4_6b O 0.5028(14) 0.2180(15) -0.0765(11) 0.074(6) Uani 0.436(14) 1 d D U P D 2
S1_7 S 0.42635(16) 0.81348(15) 1.03608(14) 0.0531(6) Uani 1 1 d D U . . .
O2_7 O 0.3605(6) 0.7544(6) 1.0581(5) 0.115(3) Uani 1 1 d D U . . .
O3_7 O 0.4707(5) 0.7724(5) 0.9831(4) 0.077(2) Uani 1 1 d D U . . .
O4_7 O 0.3940(6) 0.8670(5) 1.0118(4) 0.092(3) Uani 1 1 d D U . . .
C5_7 C 0.4971(5) 0.8728(5) 1.1153(4) 0.0589(18) Uani 1 1 d D U . . .
H5A_7 H 0.4668 0.9065 1.1460 0.071 Uiso 1 1 calc R U . . .
H5B_7 H 0.5058 0.8352 1.1401 0.071 Uiso 1 1 calc R U . . .
C6_7 C 0.5879(5) 0.9295(5) 1.1092(4) 0.0633(18) Uani 1 1 d D U . . .
C7_7 C 0.6601(6) 0.8849(5) 1.1028(5) 0.077(2) Uani 1 1 d D U . . .
O8_7 O 0.6440(5) 0.8138(4) 1.0908(4) 0.088(2) Uani 1 1 d D U . . .
C9_7 C 0.7470(7) 0.9480(6) 1.1193(7) 0.095(3) Uani 1 1 d D U . . .
H9A_7 H 0.7804 0.9433 1.0779 0.114 Uiso 1 1 calc R U . . .
H9AB_7 H 0.7811 0.9457 1.1600 0.114 Uiso 1 1 calc R U . . .
C10_7 C 0.7227(7) 1.0262(7) 1.1379(6) 0.100(3) Uani 1 1 d D U . . .
H10_7 H 0.7697 1.0758 1.1680 0.120 Uiso 1 1 calc R U . . .
C11_7 C 0.6928(8) 1.0322(7) 1.0640(6) 0.109(3) Uani 1 1 d D U . . .
H11A_7 H 0.6861 1.0854 1.0685 0.131 Uiso 1 1 calc R U . . .
H11B_7 H 0.7338 1.0222 1.0289 0.131 Uiso 1 1 calc R U . . .
C12_7 C 0.6050(8) 0.9634(7) 1.0448(6) 0.092(3) Uani 1 1 d D U . . .
H12A_7 H 0.6064 0.9200 1.0019 0.110 Uiso 1 1 calc R U . . .
H12B_7 H 0.5580 0.9841 1.0352 0.110 Uiso 1 1 calc R U . . .
C13_7 C 0.6363(6) 1.0043(5) 1.1712(5) 0.078(2) Uani 1 1 d D U . . .
C14_7 C 0.6542(7) 0.9868(6) 1.2406(4) 0.077(3) Uani 1 1 d D U . . .
H14A_7 H 0.6818 0.9448 1.2311 0.116 Uiso 1 1 calc R U . . .
H14B_7 H 0.6930 1.0366 1.2751 0.116 Uiso 1 1 calc R U . . .
H14C_7 H 0.5990 0.9678 1.2598 0.116 Uiso 1 1 calc R U . . .
C15_7 C 0.5935(9) 1.0689(6) 1.1826(7) 0.096(4) Uani 1 1 d D U . . .
H15A_7 H 0.6261 1.1159 1.2227 0.144 Uiso 1 1 calc R U . . .
H15B_7 H 0.5932 1.0856 1.1398 0.144 Uiso 1 1 calc R U . . .
H15C_7 H 0.5334 1.0469 1.1926 0.144 Uiso 1 1 calc R U . . .
B1_8a B 0.487(2) 0.4417(19) 0.3810(13) 0.168(9) Uani 0.464(8) 1 d D U P E 1
F2_8a F 0.479(2) 0.3964(19) 0.4296(13) 0.239(10) Uani 0.464(8) 1 d D U P E 1
F3_8a F 0.436(2) 0.4887(18) 0.4065(16) 0.239(10) Uani 0.464(8) 1 d D U P E 1
F4_8a F 0.4901(6) 0.4018(6) 0.3101(5) 0.063(4) Uani 0.464(8) 1 d D U P E 1
F5_8a F 0.5689(16) 0.4908(16) 0.3777(11) 0.202(9) Uani 0.464(8) 1 d D U P E 1
B1_9b B 0.5129(7) 0.5948(6) 0.6075(5) 0.010(2) Uiso 0.536(8) 1 d D U P E 2
F2_9b F 0.5402(10) 0.6675(8) 0.5855(8) 0.119(5) Uiso 0.536(8) 1 d D U P E 2
F3_9b F 0.4640(5) 0.6007(5) 0.6585(4) 0.051(2) Uiso 0.536(8) 1 d D U P E 2
F4_9b F 0.5767(10) 0.5610(10) 0.6229(8) 0.129(5) Uiso 0.536(8) 1 d D U P E 2
F5_9b F 0.4749(12) 0.5367(11) 0.5429(9) 0.149(6) Uiso 0.536(8) 1 d D U P E 2
B1_10 B 0.0492(3) 0.1362(2) 0.8462(2) 0.0043(7) Uiso 1 1 d D U . . .
F2_10 F 0.0466(6) 0.2174(5) 0.8639(5) 0.139(3) Uiso 1 1 d D U . . .
F3_10 F 0.0682(6) 0.1121(5) 0.7758(5) 0.132(3) Uiso 1 1 d D U . . .
F4_10 F 0.1033(8) 0.1287(8) 0.8968(7) 0.188(4) Uiso 1 1 d D U . . .
F5_10 F -0.0447(10) 0.0954(11) 0.8488(10) 0.268(7) Uiso 1 1 d D U . . .
N1_11 N 0.1380(7) 0.7939(6) 0.2267(6) 0.096(3) Uani 1 1 d D U . . .
C2_11 C 0.0677(7) 0.7935(5) 0.2287(5) 0.074(2) Uani 1 1 d D U . . .
C3_11 C -0.0177(7) 0.7980(7) 0.2347(6) 0.087(3) Uani 1 1 d D U . . .
H3A_11 H -0.0291 0.8287 0.2044 0.130 Uiso 1 1 calc R U . . .
H3B_11 H -0.0223 0.8254 0.2841 0.130 Uiso 1 1 calc R U . . .
H3C_11 H -0.0606 0.7431 0.2197 0.130 Uiso 1 1 calc R U . . .
N1_12 N 0.5532(10) 0.2481(12) 0.3401(9) 0.166(7) Uani 1 1 d D U . . .
C2_12 C 0.5641(11) 0.2064(13) 0.3709(10) 0.153(7) Uani 1 1 d D U . . .
C3_12 C 0.5940(13) 0.1625(14) 0.4152(12) 0.201(9) Uani 1 1 d D U . . .
H3A_12 H 0.5581 0.1050 0.3993 0.302 Uiso 1 1 calc R U . . .
H3B_12 H 0.5881 0.1864 0.4651 0.302 Uiso 1 1 calc R U . . .
H3C_12 H 0.6552 0.1678 0.4101 0.302 Uiso 1 1 calc R U . . .
N1_13 N 1.0598(9) 0.5988(12) 0.8799(8) 0.151(5) Uani 1 1 d D U . . .
C2_13 C 1.0628(14) 0.5322(16) 0.8847(10) 0.165(6) Uani 1 1 d D U . . .
C3_13 C 1.0598(11) 0.4498(13) 0.8904(8) 0.151(6) Uani 1 1 d D U . . .
H3A_13 H 1.0053 0.4083 0.8647 0.226 Uiso 1 1 calc R U . . .
H3B_13 H 1.0628 0.4519 0.9403 0.226 Uiso 1 1 calc R U . . .
H3C_13 H 1.1095 0.4362 0.8697 0.226 Uiso 1 1 calc R U . . .
N1_14 N 0.4293(6) 0.4778(5) 0.0283(5) 0.086(2) Uani 1 1 d D U . . .
C2_14 C 0.4673(6) 0.5482(6) 0.0393(5) 0.068(2) Uani 1 1 d D U . . .
C3_14 C 0.5111(6) 0.6287(6) 0.0461(5) 0.074(2) Uani 1 1 d D U . . .
H3A_14 H 0.5740 0.6387 0.0502 0.089 Uiso 1 1 calc R U . . .
H3B_14 H 0.4965 0.6632 0.0886 0.089 Uiso 1 1 calc R U . . .
H3C_14 H 0.4937 0.6412 0.0042 0.089 Uiso 1 1 calc R U . . .

loop_
_atom_site_aniso_label
_atom_site_aniso_U_11
_atom_site_aniso_U_22
_atom_site_aniso_U_33
_atom_site_aniso_U_23
_atom_site_aniso_U_13
_atom_site_aniso_U_12
Pd1_1 0.0537(4) 0.0348(3) 0.0383(3) 0.0059(3) 0.0066(3) 0.0174(3)
Pd2_1 0.0509(4) 0.0320(3) 0.0357(3) 0.0005(3) 0.0000(3) 0.0143(3)
N1_2 0.063(4) 0.043(4) 0.039(3) 0.013(3) 0.006(3) 0.025(3)
C1_2 0.054(5) 0.043(4) 0.043(4) 0.011(3) 0.008(4) 0.016(4)
N2_2 0.059(4) 0.030(3) 0.044(4) 0.001(3) 0.000(3) 0.012(3)
C2_2 0.072(5) 0.052(4) 0.043(4) 0.017(4) 0.012(4) 0.026(4)
C3_2 0.085(6) 0.053(4) 0.055(5) 0.023(4) 0.022(4) 0.032(4)
C4_2 0.062(5) 0.050(4) 0.056(4) 0.020(3) 0.020(4) 0.024(4)
C5_2 0.053(4) 0.041(4) 0.047(4) 0.014(3) 0.012(3) 0.020(3)
C6_2 0.050(5) 0.041(4) 0.049(4) 0.007(3) 0.012(4) 0.016(3)
C7_2 0.048(4) 0.041(4) 0.064(4) 0.015(3) 0.016(3) 0.016(3)
C8_2 0.066(5) 0.042(4) 0.072(5) 0.023(4) 0.027(4) 0.015(4)
C9_2 0.074(5) 0.053(4) 0.067(5) 0.028(4) 0.029(4) 0.023(4)
C10_2 0.053(5) 0.034(4) 0.045(4) 0.002(3) 0.005(3) 0.012(3)
C11_2 0.092(6) 0.037(4) 0.046(4) -0.006(4) 0.005(4) 0.019(4)
C12_2 0.106(7) 0.038(4) 0.060(5) -0.002(4) 0.011(5) 0.012(5)
C13_2 0.091(6) 0.042(4) 0.066(5) 0.003(4) 0.012(4) 0.019(4)
C14_2 0.059(5) 0.035(4) 0.062(4) 0.004(3) 0.011(4) 0.013(3)
C15_2 0.061(5) 0.028(4) 0.068(5) 0.002(3) 0.017(4) 0.008(3)
C16_2 0.082(6) 0.034(4) 0.071(5) 0.003(4) 0.020(4) 0.000(4)
C17_2 0.103(7) 0.034(4) 0.077(5) 0.003(4) 0.017(5) 0.008(5)
C18_2 0.105(7) 0.036(4) 0.079(6) 0.000(4) 0.014(5) 0.012(5)
C19_2 0.049(4) 0.035(3) 0.061(4) 0.014(3) 0.020(3) 0.009(3)
C20_2 0.059(5) 0.038(4) 0.074(5) 0.016(3) 0.027(4) 0.007(3)
C21_2 0.053(4) 0.033(3) 0.075(4) 0.014(3) 0.020(3) 0.006(3)
C24_2 0.065(5) 0.039(4) 0.068(4) 0.003(3) 0.014(4) -0.003(4)
C25_2 0.069(5) 0.038(4) 0.064(5) 0.001(4) 0.013(4) -0.010(4)
C26_2 0.062(4) 0.039(4) 0.069(4) 0.003(3) 0.013(4) -0.007(3)
C29_2 0.045(4) 0.033(3) 0.076(4) 0.018(3) 0.013(3) 0.005(3)
C30_2 0.041(4) 0.031(3) 0.079(4) 0.013(3) 0.013(3) 0.002(3)
C31_2 0.053(4) 0.033(4) 0.088(5) 0.016(3) 0.011(3) 0.002(3)
C32_2 0.050(4) 0.035(3) 0.090(4) 0.023(3) 0.010(3) 0.007(3)
C33_2 0.054(4) 0.044(4) 0.079(4) 0.024(3) 0.013(3) 0.005(3)
S1_2b 0.049(5) 0.036(4) 0.057(4) 0.010(3) 0.014(3) -0.004(3)
S2_2b 0.043(4) 0.036(3) 0.060(3) 0.009(3) 0.012(3) -0.006(3)
C22_2b 0.047(5) 0.033(4) 0.064(5) 0.007(4) 0.015(4) 0.005(4)
C23_2b 0.049(7) 0.028(9) 0.067(10) 0.005(8) 0.017(7) 0.007(6)
C27_2b 0.041(5) 0.029(4) 0.064(4) 0.007(4) 0.013(4) 0.004(4)
C28_2b 0.042(7) 0.049(10) 0.064(9) 0.006(8) 0.008(7) 0.012(6)
F81_2b 0.042(8) 0.036(7) 0.072(6) 0.022(5) 0.003(5) -0.016(6)
F82_2b 0.049(6) 0.059(10) 0.078(13) 0.026(9) 0.012(6) 0.008(6)
F83_2b 0.053(8) 0.038(7) 0.112(12) 0.035(7) 0.015(7) 0.001(6)
F84_2b 0.061(7) 0.033(9) 0.086(10) 0.029(7) 0.017(6) 0.004(6)
F85_2b 0.046(6) 0.026(8) 0.068(7) 0.015(6) 0.016(5) -0.006(5)
F86_2b 0.050(9) 0.041(7) 0.095(9) 0.011(6) 0.008(7) 0.004(6)
S1_2a 0.041(4) 0.031(3) 0.064(4) 0.005(3) 0.016(3) -0.001(2)
S2_2a 0.054(5) 0.034(3) 0.064(3) 0.002(3) 0.011(3) 0.001(3)
C22_2a 0.043(5) 0.030(4) 0.067(4) 0.009(4) 0.014(4) 0.003(4)
C23_2a 0.044(7) 0.042(9) 0.072(10) 0.006(8) 0.007(7) 0.009(6)
C27_2a 0.044(5) 0.029(4) 0.065(4) 0.004(4) 0.011(4) 0.005(4)
C28_2a 0.049(7) 0.038(9) 0.052(10) 0.004(8) 0.014(7) 0.013(7)
F81_2a 0.073(13) 0.046(8) 0.085(6) 0.031(6) 0.006(6) -0.007(9)
F82_2a 0.048(6) 0.045(8) 0.062(10) 0.019(7) 0.018(6) 0.001(5)
F83_2a 0.034(6) 0.033(6) 0.093(9) 0.036(6) 0.015(6) 0.001(5)
F84_2a 0.056(7) 0.032(7) 0.112(14) 0.030(8) 0.011(7) 0.008(5)
F85_2a 0.063(7) 0.044(10) 0.086(8) 0.008(7) 0.012(6) -0.001(6)
F86_2a 0.067(10) 0.030(6) 0.099(11) 0.017(6) 0.026(8) 0.004(7)
N1_3 0.047(4) 0.033(3) 0.034(3) 0.003(3) 0.005(3) 0.012(3)
C1_3 0.044(4) 0.035(4) 0.041(4) 0.000(3) 0.003(3) 0.014(3)
N2_3 0.059(4) 0.038(4) 0.036(3) 0.007(3) 0.002(3) 0.017(3)
C2_3 0.062(4) 0.059(5) 0.040(4) 0.011(4) 0.012(3) 0.029(4)
C3_3 0.065(5) 0.071(5) 0.042(4) 0.007(4) 0.011(3) 0.030(4)
C4_3 0.052(4) 0.047(4) 0.046(4) 0.002(3) 0.011(3) 0.019(3)
C5_3 0.043(4) 0.035(4) 0.042(3) 0.002(3) 0.006(3) 0.011(3)
C6_3 0.040(4) 0.044(4) 0.041(4) 0.008(3) 0.007(3) 0.011(3)
C7_3 0.045(4) 0.039(4) 0.046(4) 0.007(3) 0.008(3) 0.010(3)
C8_3 0.050(4) 0.058(5) 0.054(4) 0.007(4) 0.012(3) 0.021(4)
C9_3 0.055(4) 0.072(5) 0.051(4) 0.002(4) 0.017(3) 0.031(4)
C10_3 0.057(4) 0.043(4) 0.037(4) 0.004(3) 0.001(3) 0.017(4)
C11_3 0.061(4) 0.043(4) 0.034(4) 0.001(3) 0.000(3) 0.022(4)
C12_3 0.060(5) 0.060(5) 0.034(4) 0.000(4) 0.000(3) 0.021(4)
C13_3 0.053(4) 0.053(4) 0.038(4) 0.001(3) -0.003(3) 0.020(3)
C14_3 0.053(4) 0.047(4) 0.036(4) 0.005(3) 0.001(3) 0.020(3)
C15_3 0.057(4) 0.054(5) 0.038(4) 0.000(4) -0.002(3) 0.024(4)
C16_3 0.048(4) 0.064(5) 0.038(4) 0.005(3) -0.002(3) 0.025(4)
C17_3 0.056(5) 0.078(6) 0.042(4) 0.005(4) -0.002(4) 0.032(4)
C18_3 0.051(4) 0.076(6) 0.039(4) 0.003(4) -0.002(3) 0.024(4)
C19_3 0.040(3) 0.044(4) 0.046(3) 0.012(3) 0.010(3) 0.012(3)
C20_3 0.040(4) 0.040(4) 0.047(4) 0.011(3) 0.009(3) 0.016(3)
C21_3 0.044(3) 0.042(4) 0.053(4) 0.013(3) 0.008(3) 0.018(3)
C24_3 0.052(4) 0.064(4) 0.044(4) 0.004(3) 0.000(3) 0.025(3)
C25_3 0.051(4) 0.072(5) 0.050(4) 0.013(4) 0.000(3) 0.031(4)
C26_3 0.047(4) 0.067(4) 0.050(4) 0.011(3) 0.001(3) 0.025(3)
C29_3 0.046(4) 0.046(4) 0.052(4) 0.020(3) 0.009(3) 0.021(3)
C30_3 0.049(4) 0.046(4) 0.053(4) 0.013(3) 0.002(3) 0.020(3)
C31_3 0.060(4) 0.067(4) 0.060(4) 0.012(3) -0.005(3) 0.034(4)
C32_3 0.053(4) 0.074(4) 0.085(4) 0.009(4) -0.002(3) 0.038(3)
C33_3 0.059(4) 0.069(4) 0.065(4) 0.021(3) 0.006(3) 0.036(3)
S1_3a 0.037(2) 0.050(3) 0.041(2) 0.007(2) 0.0081(17) 0.015(2)
S2_3a 0.044(2) 0.056(3) 0.038(2) 0.0088(19) 0.0055(16) 0.020(2)
C22_3a 0.041(4) 0.042(4) 0.042(4) 0.013(3) 0.007(3) 0.014(3)
C23_3a 0.048(6) 0.044(6) 0.057(7) 0.015(5) 0.020(6) 0.018(5)
C27_3a 0.042(4) 0.042(4) 0.042(4) 0.015(3) 0.009(3) 0.014(3)
C28_3a 0.052(6) 0.045(6) 0.062(8) 0.024(6) 0.006(6) 0.016(5)
F81_3a 0.065(5) 0.062(8) 0.078(5) 0.009(5) 0.015(4) 0.042(6)
F82_3a 0.071(7) 0.052(5) 0.075(6) 0.018(4) -0.008(5) 0.030(4)
F83_3a 0.052(7) 0.075(5) 0.104(9) 0.000(5) 0.004(6) 0.021(5)
F84_3a 0.069(6) 0.103(8) 0.088(6) -0.007(6) -0.023(5) 0.065(6)
F85_3a 0.119(10) 0.113(9) 0.084(8) 0.039(7) -0.031(6) 0.040(7)
F86_3a 0.070(6) 0.080(6) 0.068(6) 0.004(5) -0.012(5) 0.046(5)
S1_3b 0.035(4) 0.054(6) 0.032(4) 0.011(4) 0.001(3) 0.016(4)
S2_3b 0.046(5) 0.057(6) 0.040(4) 0.012(4) 0.005(4) 0.022(4)
C22_3b 0.042(5) 0.046(5) 0.042(5) 0.013(4) 0.006(4) 0.016(4)
C23_3b 0.050(10) 0.043(8) 0.045(11) 0.016(7) 0.016(9) 0.020(7)
C27_3b 0.044(5) 0.050(5) 0.042(5) 0.016(4) 0.007(4) 0.017(4)
C28_3b 0.052(11) 0.048(8) 0.056(12) 0.017(8) 0.011(10) 0.011(7)
F81_3b 0.056(9) 0.045(12) 0.070(8) 0.023(7) 0.016(6) 0.042(8)
F82_3b 0.067(12) 0.064(8) 0.090(11) 0.023(7) 0.007(10) 0.041(8)
F83_3b 0.046(10) 0.071(8) 0.095(11) 0.017(8) -0.003(8) 0.032(7)
F84_3b 0.053(7) 0.084(10) 0.088(9) 0.017(9) -0.005(6) 0.036(7)
F85_3b 0.060(10) 0.068(9) 0.037(8) 0.001(7) -0.031(7) 0.028(8)
F86_3b 0.074(10) 0.074(9) 0.064(9) 0.007(7) -0.012(8) 0.037(8)
N1_4 0.053(4) 0.040(4) 0.041(3) 0.005(3) 0.005(3) 0.020(3)
C1_4 0.047(4) 0.036(4) 0.044(4) -0.003(3) 0.005(3) 0.013(3)
N2_4 0.042(4) 0.040(4) 0.039(3) 0.004(3) 0.001(3) 0.012(3)
C2_4 0.073(5) 0.042(4) 0.038(4) 0.006(3) 0.004(4) 0.024(4)
C3_4 0.075(5) 0.039(4) 0.048(4) 0.004(3) 0.009(4) 0.024(4)
C4_4 0.057(4) 0.032(3) 0.046(4) 0.004(3) 0.007(3) 0.015(3)
C5_4 0.043(4) 0.035(3) 0.044(4) 0.004(3) 0.006(3) 0.013(3)
C6_4 0.047(4) 0.040(4) 0.043(4) 0.000(3) 0.008(3) 0.007(3)
C7_4 0.044(4) 0.039(4) 0.052(4) 0.005(3) 0.014(3) 0.009(3)
C8_4 0.062(5) 0.036(4) 0.051(4) 0.004(3) 0.013(4) 0.005(4)
C9_4 0.070(5) 0.031(4) 0.049(4) 0.002(3) 0.013(4) 0.009(4)
C10_4 0.038(4) 0.036(4) 0.034(4) 0.004(3) 0.001(3) 0.014(3)
C11_4 0.063(5) 0.044(4) 0.041(4) -0.001(3) 0.009(4) 0.021(4)
C12_4 0.063(5) 0.048(4) 0.039(4) 0.005(3) 0.013(4) 0.017(4)
C13_4 0.055(4) 0.044(4) 0.036(3) 0.014(3) 0.007(3) 0.016(3)
C14_4 0.036(4) 0.037(3) 0.034(3) 0.004(3) -0.004(3) 0.010(3)
C15_4 0.041(4) 0.036(3) 0.034(3) 0.011(3) 0.000(3) 0.010(3)
C16_4 0.053(4) 0.040(4) 0.042(3) 0.012(3) 0.006(3) 0.010(3)
C17_4 0.077(5) 0.039(4) 0.048(4) 0.017(3) 0.016(4) 0.014(4)
C18_4 0.078(5) 0.048(4) 0.047(4) 0.014(3) 0.023(4) 0.019(4)
C19_4 0.059(4) 0.035(3) 0.052(4) 0.000(3) 0.016(3) 0.000(3)
C20_4 0.067(5) 0.035(4) 0.058(4) -0.004(3) 0.014(4) -0.009(4)
C21_4 0.061(4) 0.034(3) 0.055(4) 0.000(3) 0.012(3) -0.007(3)
C24_4 0.058(4) 0.035(3) 0.051(4) 0.009(3) 0.009(3) 0.004(3)
C25_4 0.064(5) 0.037(4) 0.057(4) 0.014(3) 0.022(4) 0.006(3)
C26_4 0.054(4) 0.035(3) 0.057(4) 0.013(3) 0.019(3) 0.003(3)
C29_4 0.048(4) 0.031(3) 0.056(4) 0.007(3) 0.008(3) 0.006(3)
C30_4 0.048(4) 0.033(3) 0.053(4) 0.012(3) 0.013(3) 0.008(3)
C31_4 0.053(4) 0.035(3) 0.053(3) 0.014(3) 0.007(3) 0.002(3)
C32_4 0.052(4) 0.032(3) 0.062(4) 0.014(3) 0.004(3) 0.002(3)
C33_4 0.055(4) 0.026(3) 0.054(3) 0.005(3) 0.010(3) 0.007(3)
S1_4a 0.045(4) 0.031(3) 0.049(3) -0.001(2) 0.015(3) -0.004(3)
S2_4a 0.045(4) 0.033(3) 0.044(4) -0.002(3) 0.011(3) 0.000(3)
C22_4a 0.046(5) 0.027(4) 0.051(4) 0.004(3) 0.014(4) 0.004(4)
C23_4a 0.050(7) 0.040(8) 0.062(10) 0.014(8) 0.020(7) 0.010(6)
C27_4a 0.050(5) 0.032(4) 0.052(4) 0.003(4) 0.013(4) -0.001(4)
C28_4a 0.042(7) 0.039(8) 0.065(9) 0.004(7) 0.008(7) -0.001(6)
F81_4a 0.061(9) 0.028(6) 0.064(7) -0.002(5) 0.005(6) 0.014(6)
F82_4a 0.052(6) 0.039(11) 0.055(8) 0.004(7) 0.000(5) 0.008(6)
F83_4a 0.055(8) 0.031(8) 0.072(7) 0.015(6) -0.006(7) 0.001(6)
F84_4a 0.050(6) 0.028(7) 0.046(6) 0.010(5) -0.001(5) 0.000(5)
F85_4a 0.051(5) 0.030(6) 0.036(8) 0.005(6) 0.007(5) 0.001(4)
F86_4a 0.053(9) 0.055(7) 0.046(5) 0.016(4) 0.011(5) 0.011(7)
S1_4b 0.046(5) 0.035(3) 0.050(3) 0.004(2) 0.018(3) 0.003(3)
S2_4b 0.052(5) 0.035(4) 0.045(4) 0.005(3) 0.009(3) -0.005(3)
C22_4b 0.047(5) 0.031(4) 0.051(4) 0.002(4) 0.011(4) 0.004(4)
C23_4b 0.053(7) 0.043(9) 0.045(8) 0.000(7) 0.007(6) 0.008(6)
C27_4b 0.046(5) 0.030(4) 0.046(4) 0.009(3) 0.012(4) 0.001(4)
C28_4b 0.049(7) 0.034(8) 0.045(9) 0.001(8) 0.005(7) 0.009(6)
F81_4b 0.071(11) 0.030(7) 0.088(12) 0.002(7) 0.018(8) 0.014(7)
F82_4b 0.058(7) 0.010(6) 0.054(7) -0.002(5) 0.003(6) -0.003(5)
F83_4b 0.063(8) 0.039(10) 0.078(8) 0.023(8) 0.008(7) 0.002(7)
F84_4b 0.061(8) 0.029(7) 0.068(9) 0.014(6) 0.007(7) -0.002(6)
F85_4b 0.057(6) 0.040(7) 0.057(11) 0.014(8) 0.017(6) 0.003(5)
F86_4b 0.070(12) 0.059(8) 0.067(7) 0.021(6) 0.005(6) 0.011(9)
N1_5 0.054(4) 0.039(4) 0.038(3) 0.004(3) 0.006(3) 0.017(3)
C1_5 0.057(4) 0.044(4) 0.037(4) 0.002(3) 0.001(3) 0.020(4)
N2_5 0.058(4) 0.036(4) 0.047(4) 0.003(3) 0.005(3) 0.018(3)
C2_5 0.066(5) 0.054(5) 0.036(4) -0.001(4) 0.005(4) 0.013(4)
C3_5 0.060(5) 0.057(5) 0.039(4) 0.001(4) -0.004(4) 0.011(4)
C4_5 0.062(4) 0.055(5) 0.039(4) 0.011(3) 0.002(3) 0.014(4)
C5_5 0.058(4) 0.051(4) 0.040(4) 0.010(3) 0.003(3) 0.020(3)
C6_5 0.057(4) 0.053(5) 0.045(4) 0.007(4) 0.000(4) 0.019(4)
C7_5 0.059(4) 0.057(5) 0.046(4) 0.009(4) 0.000(3) 0.024(4)
C8_5 0.063(5) 0.070(6) 0.050(4) 0.009(4) -0.002(4) 0.021(4)
C9_5 0.067(5) 0.071(6) 0.049(5) 0.006(4) -0.007(4) 0.020(4)
C10_5 0.047(4) 0.037(4) 0.045(4) 0.006(3) 0.006(3) 0.013(3)
C11_5 0.077(5) 0.081(6) 0.043(4) 0.000(4) 0.004(4) 0.042(5)
C12_5 0.079(5) 0.094(6) 0.051(4) 0.001(4) 0.010(4) 0.054(5)
C13_5 0.062(4) 0.064(5) 0.051(4) 0.005(4) 0.006(3) 0.034(4)
C14_5 0.052(4) 0.030(4) 0.049(4) 0.004(3) 0.004(3) 0.012(3)
C15_5 0.043(4) 0.036(4) 0.046(4) -0.001(3) 0.004(3) 0.012(3)
C16_5 0.046(4) 0.034(4) 0.048(4) 0.005(3) 0.003(3) 0.012(3)
C17_5 0.059(5) 0.072(6) 0.056(4) 0.004(4) -0.006(4) 0.039(4)
C18_5 0.079(6) 0.089(6) 0.048(4) -0.005(4) 0.001(4) 0.050(5)
C19_5 0.053(4) 0.061(4) 0.041(3) 0.009(3) 0.000(3) 0.022(3)
C20_5 0.051(4) 0.067(5) 0.043(4) 0.015(4) -0.005(3) 0.023(4)
C21_5 0.050(4) 0.068(4) 0.045(4) 0.012(3) -0.003(3) 0.026(3)
C24_5 0.040(3) 0.031(3) 0.053(3) 0.010(3) 0.005(3) 0.011(3)
C25_5 0.048(4) 0.044(4) 0.055(4) 0.014(4) 0.007(3) 0.020(3)
C26_5 0.042(3) 0.051(4) 0.053(4) 0.014(3) 0.001(3) 0.020(3)
C29_5 0.044(3) 0.047(4) 0.045(3) 0.018(3) -0.004(3) 0.017(3)
C30_5 0.047(4) 0.048(4) 0.050(4) 0.019(3) 0.002(3) 0.022(3)
C31_5 0.056(4) 0.068(4) 0.053(4) 0.020(3) -0.001(3) 0.032(3)
C32_5 0.054(4) 0.068(4) 0.070(4) 0.009(3) -0.011(3) 0.029(3)
C33_5 0.057(4) 0.059(4) 0.052(4) 0.012(3) -0.012(3) 0.024(3)
S1_5a 0.042(3) 0.062(5) 0.042(3) 0.003(3) 0.000(2) 0.025(3)
S2_5a 0.037(3) 0.050(5) 0.048(3) 0.005(2) 0.000(2) 0.015(3)
C22_5a 0.046(4) 0.057(5) 0.050(4) 0.007(4) 0.002(3) 0.017(4)
C23_5a 0.065(8) 0.050(6) 0.059(9) 0.012(6) 0.013(8) 0.012(6)
C27_5a 0.042(4) 0.052(5) 0.049(4) 0.008(4) -0.003(3) 0.016(4)
C28_5a 0.048(7) 0.052(7) 0.059(9) 0.020(6) -0.001(8) 0.017(6)
F81_5a 0.064(6) 0.065(6) 0.062(8) 0.002(5) -0.032(6) 0.021(5)
F82_5a 0.108(8) 0.109(10) 0.075(8) 0.044(7) -0.023(7) 0.039(8)
F83_5a 0.029(4) 0.050(5) 0.077(6) 0.006(4) -0.002(4) 0.006(3)
F84_5a 0.066(6) 0.075(8) 0.066(6) 0.001(6) -0.022(6) 0.038(6)
F85_5a 0.052(4) 0.036(4) 0.046(4) 0.014(3) 0.007(3) 0.031(3)
F86_5a 0.028(3) 0.051(5) 0.041(4) 0.026(3) 0.001(3) 0.023(3)
S1_5b 0.042(4) 0.050(5) 0.041(3) 0.012(3) -0.001(3) 0.023(3)
S2_5b 0.035(4) 0.045(5) 0.042(4) 0.005(3) -0.001(3) 0.013(3)
C22_5b 0.032(4) 0.040(5) 0.037(4) 0.015(4) -0.002(4) 0.017(4)
C23_5b 0.030(7) 0.028(7) 0.033(8) 0.004(6) -0.006(7) 0.013(6)
C27_5b 0.035(4) 0.037(5) 0.041(4) 0.014(4) -0.001(4) 0.015(4)
C28_5b 0.041(8) 0.036(7) 0.045(9) 0.009(7) -0.001(8) 0.007(6)
F81_5b 0.058(7) 0.051(6) 0.044(7) 0.006(5) -0.025(6) 0.036(5)
F82_5b 0.094(9) 0.054(7) 0.040(6) 0.002(5) -0.001(6) 0.059(6)
F83_5b 0.061(6) 0.084(10) 0.060(7) 0.014(8) -0.010(5) 0.036(6)
F84_5b 0.099(8) 0.087(7) 0.086(7) 0.028(6) 0.001(6) 0.050(6)
F85_5b 0.069(7) 0.088(8) 0.095(8) 0.001(7) -0.002(6) 0.038(7)
F86_5b 0.049(5) 0.092(7) 0.070(6) 0.020(5) 0.003(5) 0.024(5)
S1_6 0.092(2) 0.0444(15) 0.0629(17) -0.0193(13) 0.0011(16) 0.0193(15)
C5_6 0.150(8) 0.108(7) 0.124(7) -0.020(6) -0.019(6) 0.017(6)
C6_6 0.171(8) 0.130(8) 0.158(8) 0.009(7) -0.041(7) 0.018(7)
C7_6 0.199(10) 0.165(10) 0.176(10) 0.014(9) -0.031(8) 0.000(9)
O8_6 0.325(19) 0.224(16) 0.208(12) 0.038(12) -0.059(12) -0.004(14)
C9_6 0.198(10) 0.170(11) 0.186(10) 0.006(9) -0.034(9) -0.003(9)
C10_6 0.186(9) 0.155(9) 0.176(9) 0.001(9) -0.037(8) 0.018(8)
C11_6 0.203(11) 0.170(10) 0.200(11) 0.015(9) -0.047(9) 0.025(9)
C12_6 0.200(11) 0.151(10) 0.185(11) 0.010(9) -0.045(9) 0.032(8)
C13_6 0.192(9) 0.143(9) 0.160(9) 0.006(8) -0.035(8) 0.017(8)
C14_6 0.232(18) 0.143(12) 0.173(16) 0.014(11) -0.004(14) 0.037(12)
C15_6 0.218(16) 0.161(15) 0.151(12) 0.009(10) -0.039(11) 0.026(13)
O2_6a 0.124(11) 0.096(9) 0.099(9) 0.031(7) 0.009(8) 0.006(8)
O3_6a 0.103(7) 0.082(9) 0.078(8) -0.022(6) 0.002(6) 0.035(6)
O4_6a 0.098(10) 0.073(7) 0.057(7) 0.023(6) 0.020(7) 0.043(7)
O2_6b 0.097(9) 0.095(10) 0.111(12) -0.006(9) 0.020(8) -0.002(8)
O3_6b 0.114(11) 0.062(8) 0.088(9) -0.018(7) 0.001(8) 0.042(8)
O4_6b 0.073(8) 0.069(10) 0.051(9) -0.018(8) -0.011(7) 0.017(7)
S1_7 0.0532(13) 0.0424(13) 0.0497(13) -0.0042(11) 0.0021(11) 0.0138(11)
O2_7 0.079(5) 0.120(7) 0.108(6) 0.040(5) 0.002(4) -0.021(5)
O3_7 0.091(5) 0.075(5) 0.058(4) -0.015(4) 0.004(4) 0.048(4)
O4_7 0.137(7) 0.074(5) 0.053(4) -0.026(3) -0.029(4) 0.062(5)
C5_7 0.080(4) 0.044(4) 0.049(4) 0.001(3) -0.003(3) 0.027(3)
C6_7 0.075(4) 0.042(3) 0.059(4) 0.003(3) -0.016(3) 0.013(3)
C7_7 0.085(5) 0.068(4) 0.062(5) -0.003(4) -0.007(4) 0.023(4)
O8_7 0.105(5) 0.075(4) 0.075(4) -0.008(3) -0.009(4) 0.047(4)
C9_7 0.088(5) 0.084(5) 0.085(6) -0.003(5) -0.012(5) 0.018(4)
C10_7 0.086(5) 0.076(5) 0.099(6) -0.002(5) -0.023(4) 0.001(4)
C11_7 0.103(6) 0.080(6) 0.102(6) 0.014(5) -0.023(5) -0.012(5)
C12_7 0.102(6) 0.065(5) 0.082(5) 0.014(4) -0.021(5) 0.001(5)
C13_7 0.082(5) 0.048(4) 0.081(5) -0.008(4) -0.025(4) 0.018(4)
C14_7 0.087(6) 0.079(6) 0.054(4) -0.012(4) -0.012(4) 0.041(5)
C15_7 0.121(8) 0.051(5) 0.092(7) -0.023(5) -0.036(6) 0.040(5)
B1_8a 0.176(14) 0.159(14) 0.079(10) -0.037(9) 0.043(10) -0.003(11)
F2_8a 0.28(2) 0.229(18) 0.139(13) 0.013(12) 0.053(13) 0.025(16)
F3_8a 0.245(18) 0.208(18) 0.204(18) 0.007(14) 0.095(14) 0.039(14)
F4_8a 0.038(5) 0.059(6) 0.047(5) -0.018(4) 0.031(4) -0.016(4)
F5_8a 0.185(13) 0.199(14) 0.109(11) -0.028(10) 0.028(10) -0.021(11)
N1_11 0.095(6) 0.066(5) 0.109(7) 0.020(5) -0.009(5) 0.009(5)
C2_11 0.089(5) 0.042(4) 0.073(6) 0.021(4) -0.012(5) -0.005(4)
C3_11 0.089(6) 0.097(7) 0.067(6) 0.038(6) -0.006(5) 0.010(5)
N1_12 0.100(8) 0.193(16) 0.115(11) 0.014(8) 0.017(8) -0.040(9)
C2_12 0.093(9) 0.175(16) 0.099(12) 0.016(8) 0.019(8) -0.058(9)
C3_12 0.152(14) 0.198(17) 0.161(16) 0.048(12) -0.012(12) -0.057(12)
N1_13 0.105(8) 0.268(18) 0.116(9) 0.076(11) 0.018(7) 0.093(11)
C2_13 0.148(11) 0.273(19) 0.110(10) 0.064(11) 0.030(9) 0.111(12)
C3_13 0.126(10) 0.273(19) 0.103(9) 0.076(11) 0.049(8) 0.116(12)
N1_14 0.078(5) 0.064(4) 0.113(7) 0.047(5) -0.004(5) 0.004(4)
C2_14 0.061(5) 0.073(5) 0.079(5) 0.045(4) 0.001(4) 0.016(4)
C3_14 0.077(6) 0.071(5) 0.072(6) 0.030(5) -0.009(5) 0.015(4)

loop_
_atom_type_symbol
_atom_type_description
_atom_type_scat_dispersion_real
_atom_type_scat_dispersion_imag
_atom_type_scat_source
C C 0.0181 0.0091 'International Tables Vol C Tables 4.2.6.8 and 6.1.1.4'
H H 0.0000 0.0000 'International Tables Vol C Tables 4.2.6.8 and 6.1.1.4'
B B 0.0090 0.0039 'International Tables Vol C Tables 4.2.6.8 and 6.1.1.4'
N N 0.0311 0.0180 'International Tables Vol C Tables 4.2.6.8 and 6.1.1.4'
O O 0.0492 0.0322 'International Tables Vol C Tables 4.2.6.8 and 6.1.1.4'
F F 0.0727 0.0534 'International Tables Vol C Tables 4.2.6.8 and 6.1.1.4'
S S 0.3331 0.5567 'International Tables Vol C Tables 4.2.6.8 and 6.1.1.4'
Pd Pd 0.1215 3.9337 'International Tables Vol C Tables 4.2.6.8 and 6.1.1.4'

loop_
_geom_angle_atom_site_label_1
_geom_angle_atom_site_label_2
_geom_angle_atom_site_label_3
_geom_angle
N1_2 Pd1_1 N1_4 176.1(3)
N1_2 Pd1_1 N1_5 92.0(3)
N1_4 Pd1_1 N1_5 88.9(3)
N1_2 Pd1_1 N1_3 89.3(3)
N1_4 Pd1_1 N1_3 89.5(3)
N1_5 Pd1_1 N1_3 175.7(3)
N2_2 Pd2_1 N2_5 88.8(3)
N2_2 Pd2_1 N2_3 89.2(3)
N2_5 Pd2_1 N2_3 174.6(3)
N2_2 Pd2_1 N2_4 175.3(3)
N2_5 Pd2_1 N2_4 89.7(3)
N2_3 Pd2_1 N2_4 91.9(3)
C1_2 N1_2 C2_2 120.5(7)
C1_2 N1_2 Pd1_1 117.6(5)
C2_2 N1_2 Pd1_1 121.8(5)
N1_2 C1_2 C5_2 122.9(7)
N1_2 C1_2 H1_2 118.6
C5_2 C1_2 H1_2 118.6
C10_2 N2_2 C11_2 118.3(7)
C10_2 N2_2 Pd2_1 120.0(5)
C11_2 N2_2 Pd2_1 121.7(6)
N1_2 C2_2 C3_2 121.1(8)
N1_2 C2_2 H2_2 119.4
C3_2 C2_2 H2_2 119.4
C2_2 C3_2 C4_2 119.8(8)
C2_2 C3_2 H3_2 120.1
C4_2 C3_2 H3_2 120.1
C5_2 C4_2 C3_2 118.3(7)
C5_2 C4_2 C9_2 117.4(7)
C3_2 C4_2 C9_2 124.4(7)
C6_2 C5_2 C1_2 121.4(7)
C6_2 C5_2 C4_2 121.2(7)
C1_2 C5_2 C4_2 117.4(7)
C7_2 C6_2 C5_2 119.9(7)
C7_2 C6_2 H6_2 120.0
C5_2 C6_2 H6_2 120.0
C6_2 C7_2 C8_2 119.0(6)
C6_2 C7_2 C19_2 118.6(6)
C8_2 C7_2 C19_2 122.3(6)
C9_2 C8_2 C7_2 122.5(7)
C9_2 C8_2 H8_2 118.8
C7_2 C8_2 H8_2 118.8
C8_2 C9_2 C4_2 120.1(8)
C8_2 C9_2 H9_2 120.0
C4_2 C9_2 H9_2 120.0
N2_2 C10_2 C14_2 123.0(7)
N2_2 C10_2 H10_2 118.5
C14_2 C10_2 H10_2 118.5
N2_2 C11_2 C12_2 123.3(8)
N2_2 C11_2 H11_2 118.4
C12_2 C11_2 H11_2 118.4
C11_2 C12_2 C13_2 119.7(8)
C11_2 C12_2 H12_2 120.2
C13_2 C12_2 H12_2 120.2
C12_2 C13_2 C18_2 125.7(8)
C12_2 C13_2 C14_2 117.1(7)
C18_2 C13_2 C14_2 117.2(8)
C15_2 C14_2 C10_2 120.6(7)
C15_2 C14_2 C13_2 120.8(7)
C10_2 C14_2 C13_2 118.6(7)
C16_2 C15_2 C14_2 121.1(7)
C16_2 C15_2 H15_2 119.5
C14_2 C15_2 H15_2 119.5
C15_2 C16_2 C17_2 117.6(7)
C15_2 C16_2 C24_2 120.9(7)
C17_2 C16_2 C24_2 121.4(7)
C18_2 C17_2 C16_2 121.9(8)
C18_2 C17_2 H17_2 119.0
C16_2 C17_2 H17_2 119.0
C17_2 C18_2 C13_2 121.2(8)
C17_2 C18_2 H18_2 119.4
C13_2 C18_2 H18_2 119.4
C20_2 C19_2 C7_2 128.3(6)
C20_2 C19_2 S1_2a 114.0(7)
C7_2 C19_2 S1_2a 117.7(6)
C20_2 C19_2 S1_2b 112.0(7)
C7_2 C19_2 S1_2b 119.5(6)
C19_2 C20_2 C21_2 115.2(7)
C19_2 C20_2 H20_2 122.4
C21_2 C20_2 H20_2 122.4
C29_2 C21_2 C20_2 131.4(8)
C29_2 C21_2 C22_2b 113.4(9)
C20_2 C21_2 C22_2b 112.8(7)
C29_2 C21_2 C22_2a 117.5(8)
C20_2 C21_2 C22_2a 110.4(7)
C25_2 C24_2 C16_2 127.6(7)
C25_2 C24_2 S2_2b 114.1(7)
C16_2 C24_2 S2_2b 117.8(6)
C25_2 C24_2 S2_2a 114.0(7)
C16_2 C24_2 S2_2a 118.1(6)
C24_2 C25_2 C26_2 113.9(7)
C24_2 C25_2 H25_2 123.1
C26_2 C25_2 H25_2 123.1
C30_2 C26_2 C25_2 131.7(8)
C30_2 C26_2 C27_2b 115.5(9)
C25_2 C26_2 C27_2b 110.1(7)
C30_2 C26_2 C27_2a 113.4(8)
C25_2 C26_2 C27_2a 112.5(7)
C21_2 C29_2 C30_2 121.1(7)
C21_2 C29_2 C33_2 130.5(9)
C30_2 C29_2 C33_2 108.4(7)
C26_2 C30_2 C29_2 121.8(7)
C26_2 C30_2 C31_2 129.8(9)
C29_2 C30_2 C31_2 108.3(7)
F85_2a C31_2 F86_2a 106.9(17)
F86_2b C31_2 F85_2b 102.9(15)
F85_2a C31_2 C30_2 118.6(14)
F86_2b C31_2 C30_2 117.0(13)
F86_2a C31_2 C30_2 106.3(11)
F85_2b C31_2 C30_2 106.9(11)
F85_2a C31_2 C32_2 113.3(16)
F86_2b C31_2 C32_2 114.7(16)
F86_2a C31_2 C32_2 107.0(14)
F85_2b C31_2 C32_2 111.4(13)
C30_2 C31_2 C32_2 103.9(8)
F83_2a C32_2 F84_2a 102(2)
F83_2b C32_2 F84_2b 118(2)
F83_2a C32_2 C31_2 117.1(12)
F84_2a C32_2 C31_2 108(2)
F83_2b C32_2 C31_2 100.1(12)
F84_2b C32_2 C31_2 115(2)
F83_2a C32_2 C33_2 108.3(14)
F84_2a C32_2 C33_2 116.5(19)
F83_2b C32_2 C33_2 112.4(16)
F84_2b C32_2 C33_2 105.4(18)
C31_2 C32_2 C33_2 105.3(7)
F82_2a C33_2 F81_2a 108(2)
F81_2b C33_2 F82_2b 103(2)
F81_2b C33_2 C29_2 117.7(14)
F82_2a C33_2 C29_2 112.6(17)
F81_2a C33_2 C29_2 109.7(15)
F82_2b C33_2 C29_2 110.3(19)
F81_2b C33_2 C32_2 116.2(18)
F82_2a C33_2 C32_2 112.9(17)
F81_2a C33_2 C32_2 110.4(18)
F82_2b C33_2 C32_2 105.3(18)
C29_2 C33_2 C32_2 103.5(7)
C19_2 S1_2b C22_2b 93.4(7)
C24_2 S2_2b C27_2b 91.8(6)
C27_2b C22_2b C21_2 110.5(10)
C27_2b C22_2b C23_2b 111.3(11)
C21_2 C22_2b C23_2b 114.5(13)
C27_2b C22_2b S1_2b 116.3(10)
C21_2 C22_2b S1_2b 103.1(8)
C23_2b C22_2b S1_2b 100.8(13)
C22_2b C23_2b H23A_2b 109.5
C22_2b C23_2b H23B_2b 109.5
H23A_2b C23_2b H23B_2b 109.5
C22_2b C23_2b H23C_2b 109.5
H23A_2b C23_2b H23C_2b 109.5
H23B_2b C23_2b H23C_2b 109.5
C22_2b C27_2b C28_2b 112.1(11)
C22_2b C27_2b C26_2 101.6(9)
C28_2b C27_2b C26_2 116.1(12)
C22_2b C27_2b S2_2b 115.0(10)
C28_2b C27_2b S2_2b 107.3(12)
C26_2 C27_2b S2_2b 104.7(8)
C27_2b C28_2b H28A_2b 109.5
C27_2b C28_2b H28B_2b 109.5
H28A_2b C28_2b H28B_2b 109.5
C27_2b C28_2b H28C_2b 109.5
H28A_2b C28_2b H28C_2b 109.5
H28B_2b C28_2b H28C_2b 109.5
C19_2 S1_2a C22_2a 92.4(7)
C24_2 S2_2a C27_2a 93.3(6)
C27_2a C22_2a C23_2a 112.9(10)
C27_2a C22_2a C21_2 103.9(9)
C23_2a C22_2a C21_2 112.7(12)
C27_2a C22_2a S1_2a 116.5(10)
C23_2a C22_2a S1_2a 105.5(12)
C21_2 C22_2a S1_2a 105.3(8)
C22_2a C23_2a H23D_2a 109.5
C22_2a C23_2a H23E_2a 109.5
H23D_2a C23_2a H23E_2a 109.5
C22_2a C23_2a H23F_2a 109.5
H23D_2a C23_2a H23F_2a 109.5
H23E_2a C23_2a H23F_2a 109.5
C22_2a C27_2a C28_2a 112.7(10)
C22_2a C27_2a C26_2 106.5(9)
C28_2a C27_2a C26_2 113.6(12)
C22_2a C27_2a S2_2a 114.5(9)
C28_2a C27_2a S2_2a 107.3(12)
C26_2 C27_2a S2_2a 102.0(8)
C27_2a C28_2a H28D_2a 109.5
C27_2a C28_2a H28E_2a 109.5
H28D_2a C28_2a H28E_2a 109.5
C27_2a C28_2a H28F_2a 109.5
H28D_2a C28_2a H28F_2a 109.5
H28E_2a C28_2a H28F_2a 109.5
C1_3 N1_3 C2_3 120.6(7)
C1_3 N1_3 Pd1_1 116.4(5)
C2_3 N1_3 Pd1_1 122.9(5)
N1_3 C1_3 C5_3 123.0(7)
N1_3 C1_3 H1_3 118.5
C5_3 C1_3 H1_3 118.5
C10_3 N2_3 C11_3 117.8(7)
C10_3 N2_3 Pd2_1 119.6(5)
C11_3 N2_3 Pd2_1 122.4(5)
N1_3 C2_3 C3_3 120.9(7)
N1_3 C2_3 H2_3 119.6
C3_3 C2_3 H2_3 119.6
C2_3 C3_3 C4_3 120.6(7)
C2_3 C3_3 H3_3 119.7
C4_3 C3_3 H3_3 119.7
C5_3 C4_3 C3_3 117.3(7)
C5_3 C4_3 C9_3 116.9(6)
C3_3 C4_3 C9_3 125.7(7)
C6_3 C5_3 C1_3 122.1(7)
C6_3 C5_3 C4_3 120.4(6)
C1_3 C5_3 C4_3 117.5(6)
C7_3 C6_3 C5_3 121.3(7)
C7_3 C6_3 H6_3 119.4
C5_3 C6_3 H6_3 119.4
C6_3 C7_3 C8_3 118.5(6)
C6_3 C7_3 C19_3 121.0(6)
C8_3 C7_3 C19_3 120.3(6)
C9_3 C8_3 C7_3 121.0(8)
C9_3 C8_3 H8_3 119.5
C7_3 C8_3 H8_3 119.5
C8_3 C9_3 C4_3 121.9(7)
C8_3 C9_3 H9_3 119.1
C4_3 C9_3 H9_3 119.1
N2_3 C10_3 C14_3 123.1(7)
N2_3 C10_3 H10_3 118.4
C14_3 C10_3 H10_3 118.4
C12_3 C11_3 N2_3 123.7(7)
C12_3 C11_3 H11_3 118.1
N2_3 C11_3 H11_3 118.1
C11_3 C12_3 C13_3 119.5(7)
C11_3 C12_3 H12_3 120.3
C13_3 C12_3 H12_3 120.3
C12_3 C13_3 C14_3 117.1(7)
C12_3 C13_3 C18_3 124.6(7)
C14_3 C13_3 C18_3 118.3(6)
C10_3 C14_3 C15_3 121.2(7)
C10_3 C14_3 C13_3 118.7(6)
C15_3 C14_3 C13_3 120.1(7)
C16_3 C15_3 C14_3 120.7(7)
C16_3 C15_3 H15_3 119.7
C14_3 C15_3 H15_3 119.7
C15_3 C16_3 C17_3 119.0(6)
C15_3 C16_3 C24_3 120.3(6)
C17_3 C16_3 C24_3 120.7(6)
C18_3 C17_3 C16_3 121.5(7)
C18_3 C17_3 H17_3 119.3
C16_3 C17_3 H17_3 119.3
C17_3 C18_3 C13_3 120.5(7)
C17_3 C18_3 H18_3 119.8
C13_3 C18_3 H18_3 119.8
C20_3 C19_3 C7_3 128.0(6)
C20_3 C19_3 S1_3b 115.5(7)
C7_3 C19_3 S1_3b 116.1(7)
C20_3 C19_3 S1_3a 112.9(6)
C7_3 C19_3 S1_3a 119.0(6)
C19_3 C20_3 C21_3 114.7(6)
C19_3 C20_3 H20_3 122.7
C21_3 C20_3 H20_3 122.7
C29_3 C21_3 C20_3 131.4(7)
C29_3 C21_3 C22_3b 117.2(9)
C20_3 C21_3 C22_3b 108.6(8)
C29_3 C21_3 C22_3a 115.4(7)
C20_3 C21_3 C22_3a 112.8(6)
C25_3 C24_3 C16_3 128.6(6)
C25_3 C24_3 S2_3a 113.7(6)
C16_3 C24_3 S2_3a 117.5(5)
C25_3 C24_3 S2_3b 113.0(7)
C16_3 C24_3 S2_3b 117.8(7)
C24_3 C25_3 C26_3 114.9(7)
C24_3 C25_3 H25_3 122.5
C26_3 C25_3 H25_3 122.5
C30_3 C26_3 C25_3 132.4(8)
C30_3 C26_3 C27_3a 115.9(8)
C25_3 C26_3 C27_3a 109.8(6)
C30_3 C26_3 C27_3b 113.7(9)
C25_3 C26_3 C27_3b 111.3(8)
C21_3 C29_3 C30_3 121.8(7)
C21_3 C29_3 C33_3 128.2(8)
C30_3 C29_3 C33_3 110.0(7)
C26_3 C30_3 C29_3 121.4(7)
C26_3 C30_3 C31_3 129.4(8)
C29_3 C30_3 C31_3 109.2(7)
F85_3a C31_3 F86_3a 104.4(11)
F86_3b C31_3 F85_3b 100.3(18)
F86_3b C31_3 C30_3 121.6(19)
F85_3a C31_3 C30_3 120.0(11)
F86_3a C31_3 C30_3 111.7(9)
F85_3b C31_3 C30_3 104.4(12)
F86_3b C31_3 C32_3 119(2)
F85_3a C31_3 C32_3 112.1(12)
F86_3a C31_3 C32_3 105.7(10)
F85_3b C31_3 C32_3 107.6(15)
C30_3 C31_3 C32_3 102.2(7)
F83_3a C32_3 F84_3a 104.5(11)
F84_3b C32_3 F83_3b 85.5(19)
F83_3a C32_3 C33_3 110.8(12)
F84_3b C32_3 C33_3 142.0(13)
F84_3a C32_3 C33_3 112.9(9)
F83_3b C32_3 C33_3 98.0(19)
F83_3a C32_3 C31_3 110.8(12)
F84_3b C32_3 C31_3 108.5(13)
F84_3a C32_3 C31_3 111.6(9)
F83_3b C32_3 C31_3 108(2)
C33_3 C32_3 C31_3 106.3(8)
F82_3b C33_3 F81_3b 111(2)
F81_3a C33_3 F82_3a 98.6(11)
F81_3a C33_3 C29_3 119.9(10)
F82_3b C33_3 C29_3 127.1(16)
F81_3b C33_3 C29_3 108.0(16)
F82_3a C33_3 C29_3 109.5(9)
F81_3a C33_3 C32_3 114.1(12)
F82_3b C33_3 C32_3 98.6(17)
F81_3b C33_3 C32_3 108(2)
F82_3a C33_3 C32_3 112.9(9)
C29_3 C33_3 C32_3 102.2(7)
C19_3 S1_3a C22_3a 93.7(5)
C24_3 S2_3a C27_3a 90.0(5)
C27_3a C22_3a C23_3a 112.7(8)
C27_3a C22_3a C21_3 105.4(7)
C23_3a C22_3a C21_3 112.4(8)
C27_3a C22_3a S1_3a 115.1(7)
C23_3a C22_3a S1_3a 107.7(9)
C21_3 C22_3a S1_3a 103.2(6)
C22_3a C23_3a H23A_3a 109.5
C22_3a C23_3a H23B_3a 109.5
H23A_3a C23_3a H23B_3a 109.5
C22_3a C23_3a H23C_3a 109.5
H23A_3a C23_3a H23C_3a 109.5
H23B_3a C23_3a H23C_3a 109.5
C26_3 C27_3a C22_3a 107.5(8)
C26_3 C27_3a C28_3a 112.2(9)
C22_3a C27_3a C28_3a 111.3(8)
C26_3 C27_3a S2_3a 105.8(6)
C22_3a C27_3a S2_3a 111.9(7)
C28_3a C27_3a S2_3a 108.2(8)
C27_3a C28_3a H28A_3a 109.5
C27_3a C28_3a H28B_3a 109.5
H28A_3a C28_3a H28B_3a 109.5
C27_3a C28_3a H28C_3a 109.5
H28A_3a C28_3a H28C_3a 109.5
H28B_3a C28_3a H28C_3a 109.5
C19_3 S1_3b C22_3b 88.1(8)
C24_3 S2_3b C27_3b 93.3(9)
C21_3 C22_3b C27_3b 107.7(13)
C21_3 C22_3b C23_3b 107.6(16)
C27_3b C22_3b C23_3b 110.9(12)
C21_3 C22_3b S1_3b 110.1(10)
C27_3b C22_3b S1_3b 121.2(14)
C23_3b C22_3b S1_3b 98.5(16)
C22_3b C23_3b H23D_3b 109.5
C22_3b C23_3b H23E_3b 109.5
H23D_3b C23_3b H23E_3b 109.5
C22_3b C23_3b H23F_3b 109.5
H23D_3b C23_3b H23F_3b 109.5
H23E_3b C23_3b H23F_3b 109.5
C22_3b C27_3b C28_3b 110.9(13)
C22_3b C27_3b C26_3 106.3(12)
C28_3b C27_3b C26_3 108.8(17)
C22_3b C27_3b S2_3b 118.3(13)
C28_3b C27_3b S2_3b 107.5(16)
C26_3 C27_3b S2_3b 104.5(10)
C27_3b C28_3b H28D_3b 109.5
C27_3b C28_3b H28E_3b 109.5
H28D_3b C28_3b H28E_3b 109.5
C27_3b C28_3b H28F_3b 109.5
H28D_3b C28_3b H28F_3b 109.5
H28E_3b C28_3b H28F_3b 109.5
C1_4 N1_4 C2_4 120.8(7)
C1_4 N1_4 Pd1_1 118.4(5)
C2_4 N1_4 Pd1_1 120.7(5)
N1_4 C1_4 C5_4 122.3(7)
N1_4 C1_4 H1_4 118.9
C5_4 C1_4 H1_4 118.9
C10_4 N2_4 C11_4 118.6(7)
C10_4 N2_4 Pd2_1 118.1(5)
C11_4 N2_4 Pd2_1 123.2(5)
C3_4 C2_4 N1_4 120.2(7)
C3_4 C2_4 H2_4 119.9
N1_4 C2_4 H2_4 119.9
C2_4 C3_4 C4_4 121.2(7)
C2_4 C3_4 H3_4 119.4
C4_4 C3_4 H3_4 119.4
C3_4 C4_4 C5_4 117.5(6)
C3_4 C4_4 C9_4 124.5(7)
C5_4 C4_4 C9_4 117.9(6)
C1_4 C5_4 C6_4 121.6(7)
C1_4 C5_4 C4_4 117.8(6)
C6_4 C5_4 C4_4 120.5(6)
C7_4 C6_4 C5_4 120.5(7)
C7_4 C6_4 H6_4 119.8
C5_4 C6_4 H6_4 119.8
C6_4 C7_4 C8_4 119.0(6)
C6_4 C7_4 C19_4 119.5(6)
C8_4 C7_4 C19_4 121.5(6)
C9_4 C8_4 C7_4 121.9(7)
C9_4 C8_4 H8_4 119.1
C7_4 C8_4 H8_4 119.1
C8_4 C9_4 C4_4 120.1(7)
C8_4 C9_4 H9_4 119.9
C4_4 C9_4 H9_4 119.9
N2_4 C10_4 C14_4 123.0(7)
N2_4 C10_4 H10_4 118.5
C14_4 C10_4 H10_4 118.5
C12_4 C11_4 N2_4 122.1(7)
C12_4 C11_4 H11_4 119.0
N2_4 C11_4 H11_4 119.0
C11_4 C12_4 C13_4 120.7(7)
C11_4 C12_4 H12_4 119.7
C13_4 C12_4 H12_4 119.7
C14_4 C13_4 C12_4 117.0(6)
C14_4 C13_4 C18_4 117.5(6)
C12_4 C13_4 C18_4 125.5(7)
C13_4 C14_4 C15_4 120.6(6)
C13_4 C14_4 C10_4 118.6(6)
C15_4 C14_4 C10_4 120.7(6)
C16_4 C15_4 C14_4 120.8(6)
C16_4 C15_4 H15_4 119.6
C14_4 C15_4 H15_4 119.6
C15_4 C16_4 C17_4 118.8(6)
C15_4 C16_4 C24_4 120.7(6)
C17_4 C16_4 C24_4 120.4(6)
C18_4 C17_4 C16_4 120.7(7)
C18_4 C17_4 H17_4 119.7
C16_4 C17_4 H17_4 119.7
C17_4 C18_4 C13_4 121.5(7)
C17_4 C18_4 H18_4 119.2
C13_4 C18_4 H18_4 119.2
C20_4 C19_4 C7_4 128.6(6)
C20_4 C19_4 S1_4b 112.7(6)
C7_4 C19_4 S1_4b 118.4(6)
C20_4 C19_4 S1_4a 113.2(6)
C7_4 C19_4 S1_4a 117.9(6)
C19_4 C20_4 C21_4 114.3(7)
C19_4 C20_4 H20_4 122.8
C21_4 C20_4 H20_4 122.8
C29_4 C21_4 C20_4 131.6(8)
C29_4 C21_4 C22_4b 115.0(8)
C20_4 C21_4 C22_4b 110.7(7)
C29_4 C21_4 C22_4a 114.6(8)
C20_4 C21_4 C22_4a 111.4(7)
C25_4 C24_4 C16_4 128.1(6)
C25_4 C24_4 S2_4a 114.1(6)
C16_4 C24_4 S2_4a 117.8(6)
C25_4 C24_4 S2_4b 112.7(6)
C16_4 C24_4 S2_4b 119.0(6)
C24_4 C25_4 C26_4 113.6(6)
C24_4 C25_4 H25_4 123.2
C26_4 C25_4 H25_4 123.2
C30_4 C26_4 C25_4 131.4(7)
C30_4 C26_4 C27_4a 115.4(8)
C25_4 C26_4 C27_4a 111.8(7)
C30_4 C26_4 C27_4b 114.1(8)
C25_4 C26_4 C27_4b 112.9(7)
C21_4 C29_4 C30_4 122.1(7)
C21_4 C29_4 C33_4 127.0(8)
C30_4 C29_4 C33_4 110.8(6)
C26_4 C30_4 C29_4 122.1(7)
C26_4 C30_4 C31_4 127.7(7)
C29_4 C30_4 C31_4 110.2(6)
F85_4b C31_4 F86_4b 108.6(18)
F86_4a C31_4 F85_4a 107.9(16)
F85_4b C31_4 C30_4 115.8(17)
F86_4a C31_4 C30_4 118.8(15)
F86_4b C31_4 C30_4 109.8(16)
F85_4a C31_4 C30_4 109.0(14)
F85_4b C31_4 C32_4 112.3(16)
F86_4a C31_4 C32_4 112.8(17)
F86_4b C31_4 C32_4 106.9(19)
F85_4a C31_4 C32_4 104.3(13)
C30_4 C31_4 C32_4 103.0(6)
F83_4a C32_4 F84_4a 105.4(18)
F84_4b C32_4 F83_4b 106(2)
F84_4b C32_4 C31_4 121(2)
F83_4a C32_4 C31_4 110.6(15)
F84_4a C32_4 C31_4 111.8(16)
F83_4b C32_4 C31_4 103.7(16)
F84_4b C32_4 C33_4 116(2)
F83_4a C32_4 C33_4 111.3(17)
F84_4a C32_4 C33_4 112.9(16)
F83_4b C32_4 C33_4 103.1(17)
C31_4 C32_4 C33_4 105.1(6)
F82_4b C33_4 F81_4b 108.6(17)
F81_4a C33_4 F82_4a 104.2(16)
F82_4b C33_4 C29_4 117.1(14)
F81_4a C33_4 C29_4 119.3(15)
F81_4b C33_4 C29_4 111.0(15)
F82_4a C33_4 C29_4 109.0(14)
F82_4b C33_4 C32_4 108.8(17)
F81_4a C33_4 C32_4 115.9(15)
F81_4b C33_4 C32_4 108.2(17)
F82_4a C33_4 C32_4 105.0(17)
C29_4 C33_4 C32_4 102.6(6)
C19_4 S1_4a C22_4a 93.2(6)
C24_4 S2_4a C27_4a 91.6(7)
C27_4a C22_4a C23_4a 112.6(10)
C27_4a C22_4a C21_4 104.6(9)
C23_4a C22_4a C21_4 114.4(12)
C27_4a C22_4a S1_4a 115.6(9)
C23_4a C22_4a S1_4a 106.5(11)
C21_4 C22_4a S1_4a 103.0(7)
C22_4a C23_4a H23A_4a 109.5
C22_4a C23_4a H23B_4a 109.5
H23A_4a C23_4a H23B_4a 109.5
C22_4a C23_4a H23C_4a 109.5
H23A_4a C23_4a H23C_4a 109.5
H23B_4a C23_4a H23C_4a 109.5
C22_4a C27_4a C28_4a 113.2(10)
C22_4a C27_4a C26_4 105.7(9)
C28_4a C27_4a C26_4 111.6(11)
C22_4a C27_4a S2_4a 115.5(10)
C28_4a C27_4a S2_4a 104.8(12)
C26_4 C27_4a S2_4a 105.9(8)
C27_4a C28_4a H28A_4a 109.5
C27_4a C28_4a H28B_4a 109.5
H28A_4a C28_4a H28B_4a 109.5
C27_4a C28_4a H28C_4a 109.5
H28A_4a C28_4a H28C_4a 109.5
H28B_4a C28_4a H28C_4a 109.5
C19_4 S1_4b C22_4b 91.8(6)
C24_4 S2_4b C27_4b 93.3(7)
C21_4 C22_4b C27_4b 104.6(9)
C21_4 C22_4b C23_4b 112.5(11)
C27_4b C22_4b C23_4b 112.6(10)
C21_4 C22_4b S1_4b 105.8(8)
C27_4b C22_4b S1_4b 113.5(9)
C23_4b C22_4b S1_4b 107.6(11)
C22_4b C23_4b H23D_4b 109.5
C22_4b C23_4b H23E_4b 109.5
H23D_4b C23_4b H23E_4b 109.5
C22_4b C23_4b H23F_4b 109.5
H23D_4b C23_4b H23F_4b 109.5
H23E_4b C23_4b H23F_4b 109.5
C22_4b C27_4b C26_4 107.6(9)
C22_4b C27_4b C28_4b 111.1(10)
C26_4 C27_4b C28_4b 109.8(12)
C22_4b C27_4b S2_4b 117.3(10)
C26_4 C27_4b S2_4b 103.6(8)
C28_4b C27_4b S2_4b 107.0(13)
C27_4b C28_4b H28D_4b 109.5
C27_4b C28_4b H28E_4b 109.5
H28D_4b C28_4b H28E_4b 109.5
C27_4b C28_4b H28F_4b 109.5
H28D_4b C28_4b H28F_4b 109.5
H28E_4b C28_4b H28F_4b 109.5
C1_5 N1_5 C2_5 120.1(7)
C1_5 N1_5 Pd1_1 118.2(5)
C2_5 N1_5 Pd1_1 121.6(6)
N1_5 C1_5 C5_5 122.7(7)
N1_5 C1_5 H1_5 118.6
C5_5 C1_5 H1_5 118.6
C10_5 N2_5 C11_5 117.9(7)
C10_5 N2_5 Pd2_1 118.2(6)
C11_5 N2_5 Pd2_1 123.8(6)
N1_5 C2_5 C3_5 121.3(8)
N1_5 C2_5 H2_5 119.4
C3_5 C2_5 H2_5 119.4
C2_5 C3_5 C4_5 120.9(7)
C2_5 C3_5 H3_5 119.6
C4_5 C3_5 H3_5 119.6
C9_5 C4_5 C5_5 118.9(7)
C9_5 C4_5 C3_5 124.4(7)
C5_5 C4_5 C3_5 116.7(7)
C6_5 C5_5 C1_5 122.0(7)
C6_5 C5_5 C4_5 119.6(7)
C1_5 C5_5 C4_5 118.3(7)
C7_5 C6_5 C5_5 120.6(7)
C7_5 C6_5 H6_5 119.7
C5_5 C6_5 H6_5 119.7
C6_5 C7_5 C8_5 119.5(7)
C6_5 C7_5 C19_5 119.3(7)
C8_5 C7_5 C19_5 121.1(7)
C9_5 C8_5 C7_5 120.2(8)
C9_5 C8_5 H8_5 119.9
C7_5 C8_5 H8_5 119.9
C8_5 C9_5 C4_5 121.1(8)
C8_5 C9_5 H9_5 119.4
C4_5 C9_5 H9_5 119.4
N2_5 C10_5 C14_5 123.4(7)
N2_5 C10_5 H10_5 118.3
C14_5 C10_5 H10_5 118.3
C12_5 C11_5 N2_5 123.0(8)
C12_5 C11_5 H11_5 118.5
N2_5 C11_5 H11_5 118.5
C11_5 C12_5 C13_5 120.7(8)
C11_5 C12_5 H12_5 119.7
C13_5 C12_5 H12_5 119.7
C12_5 C13_5 C18_5 125.2(7)
C12_5 C13_5 C14_5 116.5(7)
C18_5 C13_5 C14_5 118.2(7)
C10_5 C14_5 C15_5 121.8(7)
C10_5 C14_5 C13_5 118.5(7)
C15_5 C14_5 C13_5 119.7(7)
C16_5 C15_5 C14_5 121.0(7)
C16_5 C15_5 H15_5 119.5
C14_5 C15_5 H15_5 119.5
C15_5 C16_5 C17_5 118.7(6)
C15_5 C16_5 C24_5 120.2(6)
C17_5 C16_5 C24_5 121.0(6)
C18_5 C17_5 C16_5 121.7(7)
C18_5 C17_5 H17_5 119.2
C16_5 C17_5 H17_5 119.2
C17_5 C18_5 C13_5 120.7(8)
C17_5 C18_5 H18_5 119.7
C13_5 C18_5 H18_5 119.7
C20_5 C19_5 C7_5 127.8(6)
C20_5 C19_5 S1_5b 114.3(7)
C7_5 C19_5 S1_5b 117.7(7)
C20_5 C19_5 S1_5a 112.4(6)
C7_5 C19_5 S1_5a 119.5(6)
C19_5 C20_5 C21_5 114.9(6)
C19_5 C20_5 H20_5 122.5
C21_5 C20_5 H20_5 122.5
C29_5 C21_5 C20_5 132.9(8)
C29_5 C21_5 C22_5a 111.9(8)
C20_5 C21_5 C22_5a 112.8(7)
C29_5 C21_5 C22_5b 115.9(8)
C20_5 C21_5 C22_5b 109.0(7)
C25_5 C24_5 C16_5 127.9(6)
C25_5 C24_5 S2_5a 112.8(6)
C16_5 C24_5 S2_5a 118.9(6)
C25_5 C24_5 S2_5b 113.2(7)
C16_5 C24_5 S2_5b 118.9(7)
C24_5 C25_5 C26_5 114.2(7)
C24_5 C25_5 H25_5 122.9
C26_5 C25_5 H25_5 122.9
C30_5 C26_5 C25_5 131.7(8)
C30_5 C26_5 C27_5a 113.7(8)
C25_5 C26_5 C27_5a 111.7(7)
C30_5 C26_5 C27_5b 113.9(8)
C25_5 C26_5 C27_5b 113.8(7)
C21_5 C29_5 C30_5 122.0(7)
C21_5 C29_5 C33_5 128.8(8)
C30_5 C29_5 C33_5 109.0(6)
C26_5 C30_5 C29_5 122.4(7)
C26_5 C30_5 C31_5 128.1(8)
C29_5 C30_5 C31_5 109.4(6)
F86_5a C31_5 F85_5a 103.0(8)
F85_5b C31_5 C30_5 127.8(11)
F86_5a C31_5 C30_5 117.0(7)
F85_5a C31_5 C30_5 107.8(7)
F85_5b C31_5 C32_5 127.0(11)
F86_5a C31_5 C32_5 121.5(8)
F85_5a C31_5 C32_5 100.6(7)
C30_5 C31_5 C32_5 105.0(7)
F85_5b C31_5 F86_5b 95.2(12)
C30_5 C31_5 F86_5b 99.5(7)
C32_5 C31_5 F86_5b 77.6(7)
F84_5a C32_5 F83_5a 110.3(10)
F84_5a C32_5 C31_5 115.5(10)
F83_5b C32_5 C31_5 124.1(13)
F83_5a C32_5 C31_5 99.0(8)
F84_5a C32_5 C33_5 118.4(11)
F83_5b C32_5 C33_5 125.9(13)
F83_5a C32_5 C33_5 102.4(8)
C31_5 C32_5 C33_5 108.7(7)
F83_5b C32_5 F84_5b 81.6(11)
C31_5 C32_5 F84_5b 86.2(8)
C33_5 C32_5 F84_5b 91.7(9)
F82_5a C33_5 F81_5a 106.3(12)
F81_5b C33_5 F82_5b 104.4(13)
F81_5b C33_5 C29_5 119.8(12)
F82_5a C33_5 C29_5 111.6(12)
F81_5a C33_5 C29_5 108.5(10)
F82_5b C33_5 C29_5 110.2(13)
F81_5b C33_5 C32_5 116.3(15)
F82_5a C33_5 C32_5 114.0(11)
F81_5a C33_5 C32_5 111.0(13)
F82_5b C33_5 C32_5 98.7(10)
C29_5 C33_5 C32_5 105.4(7)
C19_5 S1_5a C22_5a 94.3(6)
C24_5 S2_5a C27_5a 91.3(6)
C27_5a C22_5a C23_5a 111.5(9)
C27_5a C22_5a C21_5 104.1(8)
C23_5a C22_5a C21_5 119.3(11)
C27_5a C22_5a S1_5a 112.9(8)
C23_5a C22_5a S1_5a 107.5(10)
C21_5 C22_5a S1_5a 101.2(7)
C22_5a C23_5a H23A_5a 109.5
C22_5a C23_5a H23B_5a 109.5
H23A_5a C23_5a H23B_5a 109.5
C22_5a C23_5a H23C_5a 109.5
H23A_5a C23_5a H23C_5a 109.5
H23B_5a C23_5a H23C_5a 109.5
C22_5a C27_5a C26_5 107.1(9)
C22_5a C27_5a C28_5a 109.0(9)
C26_5 C27_5a C28_5a 114.2(10)
C22_5a C27_5a S2_5a 116.5(9)
C26_5 C27_5a S2_5a 104.8(7)
C28_5a C27_5a S2_5a 105.4(10)
C27_5a C28_5a H28A_5a 109.5
C27_5a C28_5a H28B_5a 109.5
H28A_5a C28_5a H28B_5a 109.5
C27_5a C28_5a H28C_5a 109.5
H28A_5a C28_5a H28C_5a 109.5
H28B_5a C28_5a H28C_5a 109.5
C19_5 S1_5b C22_5b 91.6(7)
C24_5 S2_5b C27_5b 93.2(7)
C27_5b C22_5b C23_5b 114.9(11)
C27_5b C22_5b C21_5 105.1(10)
C23_5b C22_5b C21_5 108.0(11)
C27_5b C22_5b S1_5b 117.1(10)
C23_5b C22_5b S1_5b 105.8(12)
C21_5 C22_5b S1_5b 105.1(8)
C22_5b C23_5b H23D_5b 109.5
C22_5b C23_5b H23E_5b 109.5
H23D_5b C23_5b H23E_5b 109.5
C22_5b C23_5b H23F_5b 109.5
H23D_5b C23_5b H23F_5b 109.5
H23E_5b C23_5b H23F_5b 109.5
C22_5b C27_5b C28_5b 115.9(11)
C22_5b C27_5b C26_5 108.6(10)
C28_5b C27_5b C26_5 110.1(12)
C22_5b C27_5b S2_5b 115.9(11)
C28_5b C27_5b S2_5b 101.8(13)
C26_5 C27_5b S2_5b 103.7(8)
C27_5b C28_5b H28D_5b 109.5
C27_5b C28_5b H28E_5b 109.5
H28D_5b C28_5b H28E_5b 109.5
C27_5b C28_5b H28F_5b 109.5
H28D_5b C28_5b H28F_5b 109.5
H28E_5b C28_5b H28F_5b 109.5
O4_6b S1_6 O2_6b 116.9(13)
O4_6a S1_6 O3_6a 116.3(9)
O4_6b S1_6 O3_6b 108.5(12)
O2_6b S1_6 O3_6b 108.1(13)
O4_6a S1_6 O2_6a 110.6(10)
O3_6a S1_6 O2_6a 102.6(9)
O4_6a S1_6 C5_6 120.7(11)
O4_6b S1_6 C5_6 112.9(11)
O2_6b S1_6 C5_6 119.3(11)
O3_6a S1_6 C5_6 109.6(8)
O3_6b S1_6 C5_6 86.0(9)
O2_6a S1_6 C5_6 93.0(9)
C6_6 C5_6 S1_6 123.4(12)
C6_6 C5_6 H5A_6 106.5
S1_6 C5_6 H5A_6 106.5
C6_6 C5_6 H5AB_6 106.5
S1_6 C5_6 H5AB_6 106.5
H5A_6 C5_6 H5AB_6 106.5
C5_6 C6_6 C13_6 112.0(14)
C5_6 C6_6 C7_6 117.1(15)
C13_6 C6_6 C7_6 98.7(13)
C5_6 C6_6 C12_6 118.7(15)
C13_6 C6_6 C12_6 109.7(13)
C7_6 C6_6 C12_6 98.3(16)
O8_6 C7_6 C9_6 132(2)
O8_6 C7_6 C6_6 123.6(19)
C9_6 C7_6 C6_6 104.4(13)
C7_6 C9_6 C10_6 102.3(14)
C7_6 C9_6 H9A_6 111.3
C10_6 C9_6 H9A_6 111.3
C7_6 C9_6 H9AB_6 111.3
C10_6 C9_6 H9AB_6 111.3
H9A_6 C9_6 H9AB_6 109.2
C9_6 C10_6 C13_6 104.8(15)
C9_6 C10_6 C11_6 103.6(17)
C13_6 C10_6 C11_6 102.5(14)
C9_6 C10_6 H10_6 114.8
C13_6 C10_6 H10_6 114.8
C11_6 C10_6 H10_6 114.8
C12_6 C11_6 C10_6 102.1(13)
C12_6 C11_6 H11A_6 111.4
C10_6 C11_6 H11A_6 111.4
C12_6 C11_6 H11B_6 111.4
C10_6 C11_6 H11B_6 111.4
H11A_6 C11_6 H11B_6 109.2
C11_6 C12_6 C6_6 101.4(12)
C11_6 C12_6 H12A_6 111.5
C6_6 C12_6 H12A_6 111.5
C11_6 C12_6 H12B_6 111.5
C6_6 C12_6 H12B_6 111.5
H12A_6 C12_6 H12B_6 109.3
C14_6 C13_6 C15_6 105.7(16)
C14_6 C13_6 C6_6 119.8(18)
C15_6 C13_6 C6_6 110.5(16)
C14_6 C13_6 C10_6 113.4(17)
C15_6 C13_6 C10_6 115.7(17)
C6_6 C13_6 C10_6 91.9(12)
C13_6 C14_6 H14A_6 109.5
C13_6 C14_6 H14B_6 109.5
H14A_6 C14_6 H14B_6 109.5
C13_6 C14_6 H14C_6 109.5
H14A_6 C14_6 H14C_6 109.5
H14B_6 C14_6 H14C_6 109.5
C13_6 C15_6 H15A_6 109.5
C13_6 C15_6 H15B_6 109.5
H15A_6 C15_6 H15B_6 109.5
C13_6 C15_6 H15C_6 109.5
H15A_6 C15_6 H15C_6 109.5
H15B_6 C15_6 H15C_6 109.5
O4_7 S1_7 O2_7 113.6(6)
O4_7 S1_7 O3_7 111.7(5)
O2_7 S1_7 O3_7 109.3(6)
O4_7 S1_7 C5_7 107.1(4)
O2_7 S1_7 C5_7 103.3(5)
O3_7 S1_7 C5_7 111.5(5)
C6_7 C5_7 S1_7 118.0(6)
C6_7 C5_7 H5A_7 107.8
S1_7 C5_7 H5A_7 107.8
C6_7 C5_7 H5B_7 107.8
S1_7 C5_7 H5B_7 107.8
H5A_7 C5_7 H5B_7 107.1
C13_7 C6_7 C5_7 120.3(7)
C13_7 C6_7 C12_7 101.9(7)
C5_7 C6_7 C12_7 121.4(7)
C13_7 C6_7 C7_7 97.7(6)
C5_7 C6_7 C7_7 111.6(7)
C12_7 C6_7 C7_7 99.6(8)
O8_7 C7_7 C9_7 127.3(10)
O8_7 C7_7 C6_7 124.7(9)
C9_7 C7_7 C6_7 107.9(7)
C7_7 C9_7 C10_7 101.4(8)
C7_7 C9_7 H9A_7 111.5
C10_7 C9_7 H9A_7 111.5
C7_7 C9_7 H9AB_7 111.5
C10_7 C9_7 H9AB_7 111.5
H9A_7 C9_7 H9AB_7 109.3
C9_7 C10_7 C13_7 104.5(8)
C9_7 C10_7 C11_7 104.7(10)
C13_7 C10_7 C11_7 103.2(9)
C9_7 C10_7 H10_7 114.4
C13_7 C10_7 H10_7 114.4
C11_7 C10_7 H10_7 114.4
C12_7 C11_7 C10_7 100.1(8)
C12_7 C11_7 H11A_7 111.8
C10_7 C11_7 H11A_7 111.8
C12_7 C11_7 H11B_7 111.8
C10_7 C11_7 H11B_7 111.8
H11A_7 C11_7 H11B_7 109.5
C11_7 C12_7 C6_7 107.4(8)
C11_7 C12_7 H12A_7 110.2
C6_7 C12_7 H12A_7 110.2
C11_7 C12_7 H12B_7 110.2
C6_7 C12_7 H12B_7 110.2
H12A_7 C12_7 H12B_7 108.5
C15_7 C13_7 C6_7 111.6(8)
C15_7 C13_7 C14_7 111.9(9)
C6_7 C13_7 C14_7 115.0(8)
C15_7 C13_7 C10_7 112.8(10)
C6_7 C13_7 C10_7 95.6(7)
C14_7 C13_7 C10_7 108.8(8)
C13_7 C14_7 H14A_7 109.5
C13_7 C14_7 H14B_7 109.5
H14A_7 C14_7 H14B_7 109.5
C13_7 C14_7 H14C_7 109.5
H14A_7 C14_7 H14C_7 109.5
H14B_7 C14_7 H14C_7 109.5
C13_7 C15_7 H15A_7 109.5
C13_7 C15_7 H15B_7 109.5
H15A_7 C15_7 H15B_7 109.5
C13_7 C15_7 H15C_7 109.5
H15A_7 C15_7 H15C_7 109.5
H15B_7 C15_7 H15C_7 109.5
F5_8a B1_8a F3_8a 109(3)
F5_8a B1_8a F4_8a 84.4(16)
F3_8a B1_8a F4_8a 127(3)
F5_8a B1_8a F2_8a 116(3)
F3_8a B1_8a F2_8a 102(2)
F4_8a B1_8a F2_8a 117(2)
F3_9b B1_9b F5_9b 117.2(12)
F3_9b B1_9b F4_9b 109.4(9)
F5_9b B1_9b F4_9b 97.5(11)
F3_9b B1_9b F2_9b 112.3(9)
F5_9b B1_9b F2_9b 100.2(11)
F4_9b B1_9b F2_9b 119.5(11)
F4_10 B1_10 F3_10 115.6(7)
F4_10 B1_10 F2_10 111.0(7)
F3_10 B1_10 F2_10 109.4(6)
F4_10 B1_10 F5_10 113.3(9)
F3_10 B1_10 F5_10 109.0(9)
F2_10 B1_10 F5_10 96.8(9)
N1_11 C2_11 C3_11 176.2(12)
C2_11 C3_11 H3A_11 109.5
C2_11 C3_11 H3B_11 109.5
H3A_11 C3_11 H3B_11 109.5
C2_11 C3_11 H3C_11 109.5
H3A_11 C3_11 H3C_11 109.5
H3B_11 C3_11 H3C_11 109.5
N1_12 C2_12 C3_12 170.0(18)
C2_12 C3_12 H3A_12 109.5
C2_12 C3_12 H3B_12 109.5
H3A_12 C3_12 H3B_12 109.5
C2_12 C3_12 H3C_12 109.5
H3A_12 C3_12 H3C_12 109.5
H3B_12 C3_12 H3C_12 109.5
N1_13 C2_13 C3_13 176(2)
C2_13 C3_13 H3A_13 109.5
C2_13 C3_13 H3B_13 109.5
H3A_13 C3_13 H3B_13 109.5
C2_13 C3_13 H3C_13 109.5
H3A_13 C3_13 H3C_13 109.5
H3B_13 C3_13 H3C_13 109.5
N1_14 C2_14 C3_14 175.2(11)
C2_14 C3_14 H3A_14 109.5
C2_14 C3_14 H3B_14 109.5
H3A_14 C3_14 H3B_14 109.5
C2_14 C3_14 H3C_14 109.5
H3A_14 C3_14 H3C_14 109.5
H3B_14 C3_14 H3C_14 109.5

loop_
_geom_bond_atom_site_label_1
_geom_bond_atom_site_label_2
_geom_bond_distance
Pd1_1 N1_2 2.023(7)
Pd1_1 N1_4 2.023(7)
Pd1_1 N1_5 2.043(7)
Pd1_1 N1_3 2.047(7)
Pd2_1 N2_2 2.005(7)
Pd2_1 N2_5 2.010(7)
Pd2_1 N2_3 2.012(7)
Pd2_1 N2_4 2.018(7)
N1_2 C1_2 1.314(9)
N1_2 C2_2 1.366(9)
C1_2 C5_2 1.414(9)
C1_2 H1_2 0.9500
N2_2 C10_2 1.317(9)
N2_2 C11_2 1.353(9)
C2_2 C3_2 1.371(9)
C2_2 H2_2 0.9500
C3_2 C4_2 1.421(10)
C3_2 H3_2 0.9500
C4_2 C5_2 1.418(9)
C4_2 C9_2 1.438(10)
C5_2 C6_2 1.413(9)
C6_2 C7_2 1.378(8)
C6_2 H6_2 0.9500
C7_2 C8_2 1.417(9)
C7_2 C19_2 1.462(8)
C8_2 C9_2 1.353(10)
C8_2 H8_2 0.9500
C9_2 H9_2 0.9500
C10_2 C14_2 1.410(9)
C10_2 H10_2 0.9500
C11_2 C12_2 1.368(10)
C11_2 H11_2 0.9500
C12_2 C13_2 1.402(10)
C12_2 H12_2 0.9500
C13_2 C18_2 1.414(10)
C13_2 C14_2 1.415(10)
C14_2 C15_2 1.405(10)
C15_2 C16_2 1.377(8)
C15_2 H15_2 0.9500
C16_2 C17_2 1.427(9)
C16_2 C24_2 1.459(9)
C17_2 C18_2 1.355(10)
C17_2 H17_2 0.9500
C18_2 H18_2 0.9500
C19_2 C20_2 1.356(8)
C19_2 S1_2a 1.761(9)
C19_2 S1_2b 1.764(9)
C20_2 C21_2 1.414(12)
C20_2 H20_2 0.9500
C21_2 C29_2 1.344(8)
C21_2 C22_2b 1.537(16)
C21_2 C22_2a 1.577(15)
C24_2 C25_2 1.365(8)
C24_2 S2_2b 1.761(9)
C24_2 S2_2a 1.768(9)
C25_2 C26_2 1.412(12)
C25_2 H25_2 0.9500
C26_2 C30_2 1.347(9)
C26_2 C27_2b 1.573(15)
C26_2 C27_2a 1.608(15)
C29_2 C30_2 1.476(12)
C29_2 C33_2 1.490(10)
C30_2 C31_2 1.503(9)
C31_2 F85_2a 1.31(2)
C31_2 F86_2b 1.36(2)
C31_2 F86_2a 1.403(19)
C31_2 F85_2b 1.423(19)
C31_2 C32_2 1.510(13)
C32_2 F83_2a 1.319(19)
C32_2 F84_2a 1.36(2)
C32_2 F83_2b 1.39(2)
C32_2 F84_2b 1.40(2)
C32_2 C33_2 1.533(12)
C33_2 F81_2b 1.36(2)
C33_2 F82_2a 1.37(2)
C33_2 F81_2a 1.39(2)
C33_2 F82_2b 1.41(2)
S1_2b C22_2b 1.832(14)
S2_2b C27_2b 1.815(14)
C22_2b C27_2b 1.528(8)
C22_2b C23_2b 1.568(13)
C23_2b H23A_2b 0.9800
C23_2b H23B_2b 0.9800
C23_2b H23C_2b 0.9800
C27_2b C28_2b 1.542(13)
C28_2b H28A_2b 0.9800
C28_2b H28B_2b 0.9800
C28_2b H28C_2b 0.9800
S1_2a C22_2a 1.809(14)
S2_2a C27_2a 1.835(14)
C22_2a C27_2a 1.525(8)
C22_2a C23_2a 1.543(13)
C23_2a H23D_2a 0.9800
C23_2a H23E_2a 0.9800
C23_2a H23F_2a 0.9800
C27_2a C28_2a 1.559(13)
C28_2a H28D_2a 0.9800
C28_2a H28E_2a 0.9800
C28_2a H28F_2a 0.9800
N1_3 C1_3 1.304(9)
N1_3 C2_3 1.351(8)
C1_3 C5_3 1.412(9)
C1_3 H1_3 0.9500
N2_3 C10_3 1.327(9)
N2_3 C11_3 1.363(8)
C2_3 C3_3 1.368(9)
C2_3 H2_3 0.9500
C3_3 C4_3 1.417(9)
C3_3 H3_3 0.9500
C4_3 C5_3 1.415(9)
C4_3 C9_3 1.422(10)
C5_3 C6_3 1.401(9)
C6_3 C7_3 1.377(8)
C6_3 H6_3 0.9500
C7_3 C8_3 1.413(9)
C7_3 C19_3 1.475(8)
C8_3 C9_3 1.353(10)
C8_3 H8_3 0.9500
C9_3 H9_3 0.9500
C10_3 C14_3 1.399(9)
C10_3 H10_3 0.9500
C11_3 C12_3 1.353(9)
C11_3 H11_3 0.9500
C12_3 C13_3 1.415(9)
C12_3 H12_3 0.9500
C13_3 C14_3 1.418(9)
C13_3 C18_3 1.421(9)
C14_3 C15_3 1.410(9)
C15_3 C16_3 1.376(8)
C15_3 H15_3 0.9500
C16_3 C17_3 1.419(9)
C16_3 C24_3 1.471(8)
C17_3 C18_3 1.361(9)
C17_3 H17_3 0.9500
C18_3 H18_3 0.9500
C19_3 C20_3 1.353(8)
C19_3 S1_3b 1.767(10)
C19_3 S1_3a 1.769(7)
C20_3 C21_3 1.410(10)
C20_3 H20_3 0.9500
C21_3 C29_3 1.350(8)
C21_3 C22_3b 1.51(2)
C21_3 C22_3a 1.568(12)
C24_3 C25_3 1.360(8)
C24_3 S2_3a 1.768(8)
C24_3 S2_3b 1.775(10)
C25_3 C26_3 1.418(11)
C25_3 H25_3 0.9500
C26_3 C30_3 1.353(8)
C26_3 C27_3a 1.526(13)
C26_3 C27_3b 1.58(2)
C29_3 C30_3 1.448(11)
C29_3 C33_3 1.490(10)
C30_3 C31_3 1.474(10)
C31_3 F86_3b 1.30(2)
C31_3 F85_3a 1.323(15)
C31_3 F86_3a 1.380(14)
C31_3 F85_3b 1.45(2)
C31_3 C32_3 1.552(12)
C32_3 F83_3a 1.309(17)
C32_3 F84_3b 1.340(19)
C32_3 F84_3a 1.351(12)
C32_3 F83_3b 1.45(3)
C32_3 C33_3 1.497(13)
C33_3 F81_3a 1.317(14)
C33_3 F82_3b 1.33(2)
C33_3 F81_3b 1.36(2)
C33_3 F82_3a 1.385(14)
S1_3a C22_3a 1.822(11)
S2_3a C27_3a 1.841(10)
C22_3a C27_3a 1.536(7)
C22_3a C23_3a 1.545(11)
C23_3a H23A_3a 0.9800
C23_3a H23B_3a 0.9800
C23_3a H23C_3a 0.9800
C27_3a C28_3a 1.545(11)
C28_3a H28A_3a 0.9800
C28_3a H28B_3a 0.9800
C28_3a H28C_3a 0.9800
S1_3b C22_3b 1.800(16)
S2_3b C27_3b 1.814(16)
C22_3b C27_3b 1.525(8)
C22_3b C23_3b 1.570(14)
C23_3b H23D_3b 0.9800
C23_3b H23E_3b 0.9800
C23_3b H23F_3b 0.9800
C27_3b C28_3b 1.565(14)
C28_3b H28D_3b 0.9800
C28_3b H28E_3b 0.9800
C28_3b H28F_3b 0.9800
N1_4 C1_4 1.317(9)
N1_4 C2_4 1.368(9)
C1_4 C5_4 1.402(9)
C1_4 H1_4 0.9500
N2_4 C10_4 1.318(8)
N2_4 C11_4 1.363(9)
C2_4 C3_4 1.349(9)
C2_4 H2_4 0.9500
C3_4 C4_4 1.413(9)
C3_4 H3_4 0.9500
C4_4 C5_4 1.415(9)
C4_4 C9_4 1.423(9)
C5_4 C6_4 1.405(9)
C6_4 C7_4 1.376(8)
C6_4 H6_4 0.9500
C7_4 C8_4 1.406(8)
C7_4 C19_4 1.462(8)
C8_4 C9_4 1.364(9)
C8_4 H8_4 0.9500
C9_4 H9_4 0.9500
C10_4 C14_4 1.405(9)
C10_4 H10_4 0.9500
C11_4 C12_4 1.353(9)
C11_4 H11_4 0.9500
C12_4 C13_4 1.408(9)
C12_4 H12_4 0.9500
C13_4 C14_4 1.400(9)
C13_4 C18_4 1.411(9)
C14_4 C15_4 1.400(8)
C15_4 C16_4 1.377(8)
C15_4 H15_4 0.9500
C16_4 C17_4 1.404(9)
C16_4 C24_4 1.470(8)
C17_4 C18_4 1.363(9)
C17_4 H17_4 0.9500
C18_4 H18_4 0.9500
C19_4 C20_4 1.370(8)
C19_4 S1_4b 1.770(9)
C19_4 S1_4a 1.776(8)
C20_4 C21_4 1.421(11)
C20_4 H20_4 0.9500
C21_4 C29_4 1.347(8)
C21_4 C22_4b 1.523(15)
C21_4 C22_4a 1.593(14)
C24_4 C25_4 1.368(8)
C24_4 S2_4a 1.770(9)
C24_4 S2_4b 1.772(9)
C25_4 C26_4 1.414(11)
C25_4 H25_4 0.9500
C26_4 C30_4 1.361(8)
C26_4 C27_4a 1.545(15)
C26_4 C27_4b 1.550(15)
C29_4 C30_4 1.409(11)
C29_4 C33_4 1.494(9)
C30_4 C31_4 1.507(9)
C31_4 F85_4b 1.31(2)
C31_4 F86_4a 1.333(18)
C31_4 F86_4b 1.35(2)
C31_4 F85_4a 1.392(18)
C31_4 C32_4 1.534(11)
C32_4 F84_4b 1.31(2)
C32_4 F83_4a 1.34(2)
C32_4 F84_4a 1.36(2)
C32_4 F83_4b 1.40(2)
C32_4 C33_4 1.564(11)
C33_4 F82_4b 1.33(2)
C33_4 F81_4a 1.344(18)
C33_4 F81_4b 1.37(2)
C33_4 F82_4a 1.41(2)
S1_4a C22_4a 1.822(13)
S2_4a C27_4a 1.803(14)
C22_4a C27_4a 1.524(8)
C22_4a C23_4a 1.546(13)
C23_4a H23A_4a 0.9800
C23_4a H23B_4a 0.9800
C23_4a H23C_4a 0.9800
C27_4a C28_4a 1.541(13)
C28_4a H28A_4a 0.9800
C28_4a H28B_4a 0.9800
C28_4a H28C_4a 0.9800
S1_4b C22_4b 1.815(14)
S2_4b C27_4b 1.805(14)
C22_4b C27_4b 1.529(8)
C22_4b C23_4b 1.535(13)
C23_4b H23D_4b 0.9800
C23_4b H23E_4b 0.9800
C23_4b H23F_4b 0.9800
C27_4b C28_4b 1.556(13)
C28_4b H28D_4b 0.9800
C28_4b H28E_4b 0.9800
C28_4b H28F_4b 0.9800
N1_5 C1_5 1.320(9)
N1_5 C2_5 1.354(9)
C1_5 C5_5 1.408(9)
C1_5 H1_5 0.9500
N2_5 C10_5 1.333(9)
N2_5 C11_5 1.361(9)
C2_5 C3_5 1.363(10)
C2_5 H2_5 0.9500
C3_5 C4_5 1.421(10)
C3_5 H3_5 0.9500
C4_5 C9_5 1.404(10)
C4_5 C5_5 1.418(9)
C5_5 C6_5 1.402(9)
C6_5 C7_5 1.378(9)
C6_5 H6_5 0.9500
C7_5 C8_5 1.424(9)
C7_5 C19_5 1.459(8)
C8_5 C9_5 1.361(10)
C8_5 H8_5 0.9500
C9_5 H9_5 0.9500
C10_5 C14_5 1.397(9)
C10_5 H10_5 0.9500
C11_5 C12_5 1.350(10)
C11_5 H11_5 0.9500
C12_5 C13_5 1.412(10)
C12_5 H12_5 0.9500
C13_5 C18_5 1.416(10)
C13_5 C14_5 1.421(9)
C14_5 C15_5 1.401(9)
C15_5 C16_5 1.380(8)
C15_5 H15_5 0.9500
C16_5 C17_5 1.412(9)
C16_5 C24_5 1.455(8)
C17_5 C18_5 1.352(10)
C17_5 H17_5 0.9500
C18_5 H18_5 0.9500
C19_5 C20_5 1.356(8)
C19_5 S1_5b 1.768(9)
C19_5 S1_5a 1.776(8)
C20_5 C21_5 1.423(11)
C20_5 H20_5 0.9500
C21_5 C29_5 1.341(8)
C21_5 C22_5a 1.584(14)
C21_5 C22_5b 1.594(15)
C24_5 C25_5 1.366(8)
C24_5 S2_5a 1.769(8)
C24_5 S2_5b 1.771(9)
C25_5 C26_5 1.405(11)
C25_5 H25_5 0.9500
C26_5 C30_5 1.362(8)
C26_5 C27_5a 1.524(14)
C26_5 C27_5b 1.553(17)
C29_5 C30_5 1.451(11)
C29_5 C33_5 1.487(9)
C30_5 C31_5 1.489(10)
C31_5 F85_5b 1.186(15)
C31_5 F86_5a 1.341(11)
C31_5 F85_5a 1.454(11)
C31_5 C32_5 1.496(12)
C31_5 F86_5b 1.665(14)
C32_5 F84_5a 1.288(14)
C32_5 F83_5b 1.304(18)
C32_5 F83_5a 1.494(13)
C32_5 C33_5 1.498(12)
C32_5 F84_5b 1.604(16)
C33_5 F81_5b 1.322(19)
C33_5 F82_5a 1.359(16)
C33_5 F81_5a 1.413(16)
C33_5 F82_5b 1.421(18)
S1_5a C22_5a 1.851(13)
S2_5a C27_5a 1.812(13)
C22_5a C27_5a 1.521(8)
C22_5a C23_5a 1.560(12)
C23_5a H23A_5a 0.9800
C23_5a H23B_5a 0.9800
C23_5a H23C_5a 0.9800
C27_5a C28_5a 1.585(12)
C28_5a H28A_5a 0.9800
C28_5a H28B_5a 0.9800
C28_5a H28C_5a 0.9800
S1_5b C22_5b 1.808(15)
S2_5b C27_5b 1.834(15)
C22_5b C27_5b 1.524(8)
C22_5b C23_5b 1.542(13)
C23_5b H23D_5b 0.9800
C23_5b H23E_5b 0.9800
C23_5b H23F_5b 0.9800
C27_5b C28_5b 1.533(13)
C28_5b H28D_5b 0.9800
C28_5b H28E_5b 0.9800
C28_5b H28F_5b 0.9800
S1_6 O4_6a 1.406(10)
S1_6 O4_6b 1.438(11)
S1_6 O2_6b 1.439(11)
S1_6 O3_6a 1.452(10)
S1_6 O3_6b 1.476(12)
S1_6 O2_6a 1.534(10)
S1_6 C5_6 1.739(11)
C5_6 C6_6 1.485(15)
C5_6 H5A_6 0.9900
C5_6 H5AB_6 0.9900
C6_6 C13_6 1.54(2)
C6_6 C7_6 1.56(2)
C6_6 C12_6 1.579(17)
C7_6 O8_6 1.201(13)
C7_6 C9_6 1.492(15)
C9_6 C10_6 1.530(17)
C9_6 H9A_6 0.9900
C9_6 H9AB_6 0.9900
C10_6 C13_6 1.550(17)
C10_6 C11_6 1.586(18)
C10_6 H10_6 1.0000
C11_6 C12_6 1.527(18)
C11_6 H11A_6 0.9900
C11_6 H11B_6 0.9900
C12_6 H12A_6 0.9900
C12_6 H12B_6 0.9900
C13_6 C14_6 1.487(17)
C13_6 C15_6 1.537(18)
C14_6 H14A_6 0.9800
C14_6 H14B_6 0.9800
C14_6 H14C_6 0.9800
C15_6 H15A_6 0.9800
C15_6 H15B_6 0.9800
C15_6 H15C_6 0.9800
S1_7 O4_7 1.429(7)
S1_7 O2_7 1.433(7)
S1_7 O3_7 1.450(6)
S1_7 C5_7 1.774(8)
C5_7 C6_7 1.543(11)
C5_7 H5A_7 0.9900
C5_7 H5B_7 0.9900
C6_7 C13_7 1.525(11)
C6_7 C12_7 1.562(12)
C6_7 C7_7 1.615(12)
C7_7 O8_7 1.188(9)
C7_7 C9_7 1.475(12)
C9_7 C10_7 1.543(13)
C9_7 H9A_7 0.9900
C9_7 H9AB_7 0.9900
C10_7 C13_7 1.548(13)
C10_7 C11_7 1.581(14)
C10_7 H10_7 1.0000
C11_7 C12_7 1.530(13)
C11_7 H11A_7 0.9900
C11_7 H11B_7 0.9900
C12_7 H12A_7 0.9900
C12_7 H12B_7 0.9900
C13_7 C15_7 1.516(11)
C13_7 C14_7 1.541(12)
C14_7 H14A_7 0.9800
C14_7 H14B_7 0.9800
C14_7 H14C_7 0.9800
C15_7 H15A_7 0.9800
C15_7 H15B_7 0.9800
C15_7 H15C_7 0.9800
B1_8a F5_8a 1.37(3)
B1_8a F3_8a 1.37(2)
B1_8a F4_8a 1.40(2)
B1_8a F2_8a 1.42(3)
B1_9b F3_9b 1.298(12)
B1_9b F5_9b 1.391(17)
B1_9b F4_9b 1.432(15)
B1_9b F2_9b 1.451(15)
B1_10 F4_10 1.386(12)
B1_10 F3_10 1.410(9)
B1_10 F2_10 1.436(10)
B1_10 F5_10 1.482(16)
N1_11 C2_11 1.142(13)
C2_11 C3_11 1.424(15)
C3_11 H3A_11 0.9800
C3_11 H3B_11 0.9800
C3_11 H3C_11 0.9800
N1_12 C2_12 1.15(2)
C2_12 C3_12 1.51(2)
C3_12 H3A_12 0.9800
C3_12 H3B_12 0.9800
C3_12 H3C_12 0.9800
N1_13 C2_13 1.26(2)
C2_13 C3_13 1.52(2)
C3_13 H3A_13 0.9800
C3_13 H3B_13 0.9800
C3_13 H3C_13 0.9800
N1_14 C2_14 1.188(11)
C2_14 C3_14 1.379(12)
C3_14 H3A_14 0.9800
C3_14 H3B_14 0.9800
C3_14 H3C_14 0.9800
